data_7008884
loop_
_publ_author_name
'Dickman, Michael H.'
'Ozeki, Tomoji'
'Evans, Jr., Howard T.'
'Rong, Chaoying'
'Jameson, Geoffrey B.'
'Pope, Michael T.'

_publ_section_title
;
 Polyoxometalates from heteropoly &#x201C;brown&#x201D; precursors. A
 new structural class of mixed valence heteropolytungstates,
 [(XO4)WIV3WVI17O62Hx]n&#x2212;
;
_journal_issue 2
_journal_name_full 'Journal of the Chemical Society, Dalton Transactions'
_journal_page_first 149
_journal_paper_doi 10.1039/a905539h
_journal_year 2000
_chemical_formula_sum 'K10 Na O84 W20'
_chemical_formula_weight 5434.99
_chemical_name_systematic
; 
 ? 
;
_space_group_IT_number 2
_symmetry_cell_setting triclinic
_symmetry_space_group_name_Hall '-P 1'
_symmetry_space_group_name_H-M 'P -1'
_atom_sites_solution_hydrogens none
_atom_sites_solution_primary direct
_atom_sites_solution_secondary difmap
_audit_creation_method SHELXL
_cell_angle_alpha 66.833(1)
_cell_angle_beta 85.364(1)
_cell_angle_gamma 76.265(1)
_cell_formula_units_Z 2
_cell_length_a 12.2390(3)
_cell_length_b 18.0490(4)
_cell_length_c 20.5090(5)
_cell_measurement_reflns_used 8192
_cell_measurement_temperature 173(2)
_cell_measurement_theta_max 28.22
_cell_measurement_theta_min 1.26
_cell_volume 4045.64(17)
_computing_cell_refinement 'Siemens SAINT'
_computing_data_collection 'Siemens SMART'
_computing_data_reduction 'Siemens SAINT'
_computing_molecular_graphics 'Siemens SHELXTL'
_computing_publication_material 'Siemens SHELXTL'
_computing_structure_refinement 'SHELXL-93 (Sheldrick, 1993)'
_computing_structure_solution 'SHELXS-86 (Sheldrick, 1990)'
_diffrn_ambient_temperature 173(2)
_diffrn_measurement_device 'Siemens SMART CCD'
_diffrn_measurement_method '\w scans'
_diffrn_radiation_monochromator graphite
_diffrn_radiation_source 'normal-focus sealed tube'
_diffrn_radiation_type MoK\a
_diffrn_radiation_wavelength 0.71073
_diffrn_reflns_av_R_equivalents 0.1339
_diffrn_reflns_av_sigmaI/netI 0.1750
_diffrn_reflns_limit_h_max 15
_diffrn_reflns_limit_h_min -16
_diffrn_reflns_limit_k_max 23
_diffrn_reflns_limit_k_min -23
_diffrn_reflns_limit_l_max 27
_diffrn_reflns_limit_l_min -27
_diffrn_reflns_number 43951
_diffrn_reflns_theta_max 28.22
_diffrn_reflns_theta_min 1.26
_diffrn_standards_decay_% 0
_exptl_absorpt_coefficient_mu 28.937
_exptl_absorpt_correction_T_max 0.152
_exptl_absorpt_correction_T_min 0.0349
_exptl_absorpt_correction_type multi-scan
_exptl_crystal_colour brown
_exptl_crystal_density_diffrn 4.462
_exptl_crystal_density_method 'not measured'
_exptl_crystal_description plate
_exptl_crystal_F_000 4706
_exptl_crystal_size_max 0.40
_exptl_crystal_size_mid 0.26
_exptl_crystal_size_min 0.04
_refine_diff_density_max 8.065
_refine_diff_density_min -6.994
_refine_diff_density_rms 1.036
_refine_ls_extinction_coef 0.00047(2)
_refine_ls_extinction_expression Fc^*^=kFc[1+0.001xFc^2^\l^3^/sin(2\q)]^-1/4^
_refine_ls_extinction_method SHELXL
_refine_ls_goodness_of_fit_all 0.978
_refine_ls_goodness_of_fit_obs 1.114
_refine_ls_matrix_type full
_refine_ls_number_parameters 611
_refine_ls_number_reflns 18738
_refine_ls_number_restraints 0
_refine_ls_restrained_S_all 0.978
_refine_ls_restrained_S_obs 1.114
_refine_ls_R_factor_all 0.1057
_refine_ls_R_factor_obs 0.0751
_refine_ls_shift/esd_max 0.003
_refine_ls_shift/esd_mean 0.000
_refine_ls_structure_factor_coef Fsqd
_refine_ls_weighting_details 'w=1/[\s^2^(Fo^2^)+(0.0600P)^2^+0.0000P] where P=(Fo^2^+2Fc^2^)/3'
_refine_ls_weighting_scheme calc
_refine_ls_wR_factor_all 0.1910
_refine_ls_wR_factor_obs 0.1744
_reflns_number_observed 12116
_reflns_number_total 18738
_reflns_observed_criterion >2sigma(I)
_cod_data_source_file a905539h.txt
_cod_data_source_block oji2
_cod_depositor_comments
;
The following automatic conversions were performed:
'_symmetry_cell_setting' value 'Triclinic' changed to 'triclinic'
according to '/home/saulius/struct/CIF-dictionaries/cif_core.dic'
dictionary named 'cif_core.dic' version 2.4.1 from 2010-06-29.

Automatic conversion script
Id: cif_fix_enum 1527 2010-12-29 10:47:43Z saulius 

The following automatic conversions were performed:

'_refine_ls_weighting_scheme' value 'calc
w=1/[\s^2^(Fo^2^)+(0.0600P)^2^+0.0000P] where P=(Fo^2^+2Fc^2^)/3' was
changed to 'calc'. New tag '_refine_ls_weighting_details' was
created. The value of the new tag was set to
'w=1/[\s^2^(Fo^2^)+(0.0600P)^2^+0.0000P] where P=(Fo^2^+2Fc^2^)/3'.

Automatic conversion script
Id: cif_fix_values 3143 2015-03-26 13:38:13Z robertas 
;
_cod_original_cell_volume 4045.6(2)
_cod_original_sg_symbol_H-M P-1
_cod_database_code 7008884

loop_
_symmetry_equiv_pos_as_xyz
'x, y, z'
'-x, -y, -z'

loop_
_atom_site_aniso_label
_atom_site_aniso_U_11
_atom_site_aniso_U_22
_atom_site_aniso_U_33
_atom_site_aniso_U_23
_atom_site_aniso_U_13
_atom_site_aniso_U_12
W1 0.0165(5) 0.0045(5) 0.0134(5) 0.0029(4) -0.0034(4) -0.0001(4)
W2 0.0170(5) 0.0058(5) 0.0156(5) -0.0007(4) -0.0053(4) 0.0008(4)
W3 0.0140(5) 0.0060(5) 0.0141(5) 0.0008(4) -0.0036(4) 0.0013(4)
W4 0.0144(5) 0.0054(5) 0.0114(4) 0.0030(4) -0.0023(4) -0.0013(4)
W5 0.0154(5) 0.0059(5) 0.0126(5) 0.0008(4) -0.0034(4) -0.0005(4)
W6 0.0141(5) 0.0054(5) 0.0122(5) 0.0006(4) -0.0028(4) -0.0001(4)
W7 0.0134(5) 0.0059(5) 0.0107(4) 0.0019(4) -0.0030(4) 0.0007(4)
W8 0.0131(5) 0.0063(5) 0.0115(4) 0.0018(4) -0.0033(4) 0.0013(4)
W9 0.0149(5) 0.0042(5) 0.0102(4) 0.0036(4) -0.0039(4) 0.0007(4)
W10 0.0122(5) 0.0031(5) 0.0109(4) 0.0022(4) -0.0032(4) 0.0006(4)
W11 0.0138(5) 0.0034(5) 0.0092(4) 0.0023(4) -0.0027(4) -0.0001(4)
W12 0.0132(5) 0.0026(5) 0.0095(4) 0.0028(4) -0.0039(4) 0.0007(4)
W13 0.0125(5) 0.0069(5) 0.0166(5) 0.0002(4) -0.0048(4) 0.0011(4)
W14 0.0151(5) 0.0055(5) 0.0112(4) 0.0021(4) -0.0042(4) -0.0002(4)
W15 0.0152(5) 0.0047(5) 0.0123(5) 0.0018(4) -0.0033(4) -0.0009(4)
W16 0.0135(5) 0.0050(5) 0.0109(4) 0.0017(4) -0.0045(4) 0.0008(4)
W17 0.0144(5) 0.0119(6) 0.0164(5) -0.0017(4) -0.0011(4) -0.0008(4)
W18 0.0150(5) 0.0058(5) 0.0154(5) 0.0011(4) -0.0053(4) 0.0018(4)
W19 0.0148(5) 0.0051(5) 0.0147(5) 0.0003(4) -0.0036(4) 0.0007(4)
W20 0.0166(5) 0.0100(6) 0.0138(5) -0.0012(4) -0.0016(4) -0.0023(4)
K1 0.024(3) 0.015(3) 0.017(3) 0.002(2) -0.007(2) -0.003(3)
K2 0.021(3) 0.011(3) 0.031(3) -0.001(3) -0.001(3) -0.006(3)
K3 0.022(3) 0.020(3) 0.021(3) -0.006(3) -0.005(2) -0.006(3)
K4 0.033(3) 0.024(4) 0.033(3) -0.005(3) -0.001(3) -0.012(3)
K5 0.042(4) 0.030(4) 0.040(4) -0.012(3) -0.004(3) -0.005(3)
K6 0.038(4) 0.021(4) 0.031(3) -0.001(3) -0.009(3) -0.004(3)
K7 0.060(6) 0.074(7) 0.038(4) -0.012(4) -0.011(4) 0.009(5)
K8 0.052(5) 0.058(6) 0.051(5) -0.038(4) -0.039(4) 0.042(4)

loop_
_atom_site_label
_atom_site_type_symbol
_atom_site_fract_x
_atom_site_fract_y
_atom_site_fract_z
_atom_site_U_iso_or_equiv
_atom_site_thermal_displace_type
_atom_site_occupancy
_atom_site_calc_flag
_atom_site_refinement_flags
_atom_site_disorder_group
W1 W 0.13439(8) 0.86560(6) 0.12583(5) 0.0137(2) Uani 1 d . .
W2 W 0.14019(8) 0.82625(6) 0.31842(5) 0.0142(2) Uani 1 d . .
W3 W -0.11848(8) 0.82398(6) 0.23583(5) 0.0133(2) Uani 1 d . .
W4 W 0.36006(8) 0.71399(6) 0.15254(5) 0.0124(2) Uani 1 d . .
W5 W 0.36931(8) 0.67314(6) 0.34169(5) 0.0128(2) Uani 1 d . .
W6 W 0.14436(8) 0.63597(6) 0.43635(5) 0.0120(2) Uani 1 d . .
W7 W -0.11407(8) 0.63429(6) 0.35386(5) 0.0120(2) Uani 1 d . .
W8 W -0.11579(8) 0.67024(6) 0.18390(5) 0.0124(2) Uani 1 d . .
W9 W 0.13575(8) 0.71177(6) 0.07710(5) 0.0121(2) Uani 1 d . .
W10 W 0.32993(8) 0.50711(6) 0.28479(5) 0.0105(2) Uani 1 d . .
W11 W 0.15289(8) 0.48206(6) 0.35850(5) 0.0105(2) Uani 1 d . .
W12 W 0.14957(8) 0.50782(6) 0.22616(5) 0.0103(2) Uani 1 d . .
W13 W 0.58681(8) 0.34263(6) 0.32403(5) 0.0138(2) Uani 1 d . .
W14 W 0.38454(8) 0.27842(6) 0.42628(5) 0.0124(2) Uani 1 d . .
W15 W 0.12005(8) 0.28333(6) 0.34141(5) 0.0124(2) Uani 1 d . .
W16 W 0.10918(8) 0.34942(6) 0.16715(5) 0.0115(2) Uani 1 d . .
W17 W 0.61725(8) 0.30549(7) 0.15545(5) 0.0157(2) Uani 1 d . .
W18 W 0.53214(8) 0.17059(6) 0.33938(5) 0.0141(2) Uani 1 d . .
W19 W 0.27841(8) 0.17185(6) 0.25777(5) 0.0132(2) Uani 1 d . .
W20 W 0.38620(8) 0.31041(6) 0.08137(5) 0.0145(2) Uani 1 d . .
K1 K -0.0223(5) 0.1967(4) 0.1369(3) 0.0212(12) Uani 1 d . .
K2 K -0.1390(5) 0.4518(4) 0.3116(3) 0.0228(13) Uani 1 d . .
K3 K 0.3915(5) 0.4337(4) 0.4963(3) 0.0212(12) Uani 1 d . .
K4 K -0.3541(5) 0.8217(4) 0.0607(3) 0.0307(15) Uani 1 d . .
K5 K -0.1288(6) 0.7903(5) 0.4478(4) 0.038(2) Uani 1 d . .
K6 K 0.1699(6) 0.5368(4) 0.0018(3) 0.033(2) Uani 1 d . .
K7 K -0.4114(8) 0.8246(6) 0.3485(4) 0.064(3) Uani 1 d . .
K8 K 0.6126(7) 0.5648(5) 0.1344(4) 0.056(3) Uani 1 d . .
K9 K -0.2423(16) 1.0641(13) 0.2344(10) 0.066(5) Uiso 0.50 d P .
K10 K -0.1575(10) 0.2202(8) 0.4548(7) 0.028(3) Uiso 0.50 d P .
K11 K 0.3408(11) 0.8478(8) -0.0475(7) 0.029(3) Uiso 0.50 d P .
K12 K 0.2470(12) -0.0313(9) 0.4132(8) 0.038(3) Uiso 0.50 d P .
Na1 Na 0.5000 0.5000 0.0000 0.017(3) Uiso 1 d S .
Na2 Na -0.4911(15) 0.9658(12) 0.1527(9) 0.013(4) Uiso 0.50 d P .
O1 O 0.1137(15) 0.9715(11) 0.0769(9) 0.022(4) Uiso 1 d . .
O2 O 0.1262(13) 0.9188(10) 0.3297(8) 0.014(4) Uiso 1 d . .
O3 O -0.2175(15) 0.9140(11) 0.2205(9) 0.022(4) Uiso 1 d . .
O4 O -0.5087(14) 0.7197(11) 0.1149(9) 0.021(4) Uiso 1 d . .
O5 O 0.5031(14) 0.6692(11) 0.3670(9) 0.018(4) Uiso 1 d . .
O6 O 0.1265(13) 0.6030(10) 0.5279(8) 0.013(3) Uiso 1 d . .
O7 O -0.2040(15) 0.6002(12) 0.4262(9) 0.024(4) Uiso 1 d . .
O8 O -0.2224(15) 0.6632(12) 0.1352(9) 0.024(4) Uiso 1 d . .
O9 O 0.1200(13) 0.7099(10) -0.0045(8) 0.012(3) Uiso 1 d . .
O10 O 0.4971(14) 0.4454(11) 0.2904(9) 0.016(4) Uiso 1 d . .
O11 O 0.1119(13) 0.3878(11) 0.4591(8) 0.015(4) Uiso 1 d . .
O12 O 0.1109(13) 0.4504(10) 0.1648(8) 0.014(4) Uiso 1 d . .
O13 O 0.7087(14) 0.3567(11) 0.3488(9) 0.019(4) Uiso 1 d . .
O14 O 0.3478(14) 0.2764(11) 0.5095(9) 0.017(4) Uiso 1 d . .
O15 O 0.0136(14) 0.2798(11) 0.4025(9) 0.018(4) Uiso 1 d . .
O16 O -0.0075(14) 0.3682(11) 0.1162(9) 0.020(4) Uiso 1 d . .
O17 O 0.7459(15) 0.2378(12) 0.1662(9) 0.024(4) Uiso 1 d . .
O18 O 0.6001(14) 0.0657(11) 0.3850(9) 0.020(4) Uiso 1 d . .
O19 O 0.2704(14) 0.0692(11) 0.2761(9) 0.018(4) Uiso 1 d . .
O20 O 0.3885(13) 0.4027(10) 0.0103(8) 0.013(3) Uiso 1 d . .
O21 O 0.6387(14) 0.3957(11) 0.0884(9) 0.019(4) Uiso 1 d . .
O22 O 0.3683(15) 0.2459(12) 0.0386(10) 0.025(4) Uiso 1 d . .
O23 O 0.2951(14) 0.8363(11) 0.1115(9) 0.016(4) Uiso 1 d . .
O24 O 0.1033(13) 0.8343(10) 0.0502(8) 0.013(3) Uiso 1 d . .
O25 O 0.2946(13) 0.7101(10) 0.0685(8) 0.014(4) Uiso 1 d . .
O26 O 0.3023(13) 0.7863(10) 0.3356(8) 0.012(3) Uiso 1 d . .
O27 O 0.1192(15) 0.7537(11) 0.4151(9) 0.022(4) Uiso 1 d . .
O28 O 0.3033(13) 0.6388(10) 0.4359(8) 0.012(3) Uiso 1 d . .
O29 O -0.1817(14) 0.7503(11) 0.3231(9) 0.017(4) Uiso 1 d . .
O30 O -0.1914(13) 0.7826(10) 0.1801(8) 0.014(4) Uiso 1 d . .
O31 O -0.1906(14) 0.6304(11) 0.2798(9) 0.021(4) Uiso 1 d . .
O32 O 0.3118(12) 0.4090(10) 0.3758(8) 0.010(3) Uiso 1 d . .
O33 O 0.3076(13) 0.4547(11) 0.2220(9) 0.016(4) Uiso 1 d . .
O34 O 0.1155(13) 0.4096(10) 0.3121(8) 0.011(3) Uiso 1 d . .
O35 O 0.5167(13) 0.3222(11) 0.4197(9) 0.017(4) Uiso 1 d . .
O36 O 0.6409(14) 0.2206(11) 0.3615(9) 0.016(4) Uiso 1 d . .
O37 O 0.4550(13) 0.1729(10) 0.4427(8) 0.011(3) Uiso 1 d . .
O38 O 0.0266(14) 0.3307(11) 0.2571(9) 0.017(4) Uiso 1 d . .
O39 O 0.1628(13) 0.1779(10) 0.3423(8) 0.012(3) Uiso 1 d . .
O40 O 0.1424(13) 0.2303(11) 0.2017(9) 0.016(4) Uiso 1 d . .
O41 O 0.5469(13) 0.2649(10) 0.1005(8) 0.014(4) Uiso 1 d . .
O42 O 0.4379(13) 0.3481(11) 0.1585(8) 0.015(4) Uiso 1 d . .
O43 O 0.1629(12) 0.8639(10) 0.2176(8) 0.008(3) Uiso 1 d . .
O44 O -0.0144(14) 0.8589(11) 0.1604(9) 0.020(4) Uiso 1 d . .
O45 O -0.0102(14) 0.8317(11) 0.2955(9) 0.017(4) Uiso 1 d . .
O46 O 0.3828(14) 0.7224(11) 0.2403(9) 0.018(4) Uiso 1 d . .
O47 O 0.3728(12) 0.6029(10) 0.1991(8) 0.008(3) Uiso 1 d . .
O48 O 0.3817(13) 0.5708(10) 0.3361(8) 0.012(3) Uiso 1 d . .
O49 O -0.0079(14) 0.6560(11) 0.4056(9) 0.017(4) Uiso 1 d . .
O50 O 0.1785(13) 0.5376(10) 0.4219(8) 0.013(3) Uiso 1 d . .
O51 O -0.0108(13) 0.5387(11) 0.3606(8) 0.015(4) Uiso 1 d . .
O52 O -0.0179(12) 0.7171(10) 0.1126(8) 0.008(3) Uiso 1 d . .
O53 O -0.0176(14) 0.5699(11) 0.2093(9) 0.018(4) Uiso 1 d . .
O54 O 0.1607(13) 0.6024(11) 0.1339(9) 0.016(4) Uiso 1 d . .
O55 O 0.2425(13) 0.2730(10) 0.3974(8) 0.012(3) Uiso 1 d . .
O56 O 0.3845(14) 0.1530(11) 0.3288(9) 0.018(4) Uiso 1 d . .
O57 O 0.6252(13) 0.3406(10) 0.2328(8) 0.014(4) Uiso 1 d . .
O58 O 0.5731(15) 0.1927(12) 0.2504(9) 0.023(4) Uiso 1 d . .
O59 O 0.2332(14) 0.3461(11) 0.1046(9) 0.017(4) Uiso 1 d . .
O60 O 0.3708(13) 0.1960(10) 0.1840(8) 0.013(3) Uiso 1 d . .
O61 O 0.1797(13) 0.7299(11) 0.1733(8) 0.015(4) Uiso 1 d . .
O62 O 0.1862(13) 0.6969(10) 0.3211(8) 0.014(4) Uiso 1 d . .
O63 O -0.0218(13) 0.6964(11) 0.2563(9) 0.016(4) Uiso 1 d . .
O64 O 0.1702(11) 0.5846(9) 0.2731(7) 0.004(3) Uiso 1 d . .
O65 O 0.2409(14) 0.2991(11) 0.2547(9) 0.017(4) Uiso 1 d . .
O66 O 0.4385(13) 0.2931(11) 0.3210(8) 0.015(4) Uiso 1 d . .
O1W O -0.2009(20) 0.4438(15) 0.1797(13) 0.050(6) Uiso 1 d . .
O2W O -0.1117(22) 0.2152(17) 0.2937(14) 0.064(8) Uiso 1 d . .
O3W O -0.3526(17) 0.9226(13) -0.0953(11) 0.035(5) Uiso 1 d . .
O4W O -0.2741(20) 0.9294(16) 0.3583(13) 0.054(7) Uiso 1 d . .
O5W O 0.1577(18) 0.0536(14) 0.1700(11) 0.041(5) Uiso 1 d . .
O6W O -0.0648(18) 0.5653(14) 0.0457(11) 0.040(5) Uiso 1 d . .
O7W O 0.6068(15) 0.4523(12) -0.0772(10) 0.025(4) Uiso 1 d . .
O8W O 0.1321(16) 0.2550(12) 0.0296(10) 0.028(5) Uiso 1 d . .
O9W O -0.5537(17) 0.9292(13) 0.0568(11) 0.034(5) Uiso 1 d . .
O10W O -0.4187(15) 0.8073(12) 0.2134(9) 0.024(4) Uiso 1 d . .
O11W O 0.4066(15) 0.5299(12) 0.5663(10) 0.026(4) Uiso 1 d . .
O13W O -0.3635(15) 0.5591(12) 0.2723(10) 0.024(4) Uiso 1 d . .
O14W O -0.1080(21) 0.0766(16) 0.1023(13) 0.060(7) Uiso 1 d . .
O15W O -0.0262(23) 0.9047(18) 0.4670(15) 0.067(8) Uiso 1 d . .
O16W O -0.3268(17) 0.9859(14) 0.0768(11) 0.038(5) Uiso 1 d . .
O17W O -0.1532(15) 0.8820(12) 0.0244(10) 0.027(4) Uiso 1 d . .
O18W O -0.6365(21) 0.9100(16) 0.3573(13) 0.057(7) Uiso 1 d . .
O19W O 0.6668(20) 0.2047(16) 0.5308(13) 0.054(7) Uiso 1 d . .

loop_
_atom_type_symbol
_atom_type_description
_atom_type_scat_dispersion_real
_atom_type_scat_dispersion_imag
_atom_type_scat_source
O O 0.0106 0.0060 'International Tables Vol C Tables 4.2.6.8 and 6.1.1.4'
Na Na 0.0362 0.0249 'International Tables Vol C Tables 4.2.6.8 and 6.1.1.4'
K K 0.2009 0.2494 'International Tables Vol C Tables 4.2.6.8 and 6.1.1.4'
W W -0.8490 6.8722 'International Tables Vol C Tables 4.2.6.8 and 6.1.1.4'

loop_
_geom_angle_atom_site_label_1
_geom_angle_atom_site_label_2
_geom_angle_atom_site_label_3
_geom_angle
_geom_angle_site_symmetry_1
_geom_angle_site_symmetry_3
_geom_angle_publ_flag
O1 W1 O44 100.1(8) . . ?
O1 W1 O43 98.8(7) . . ?
O44 W1 O43 84.6(7) . . ?
O1 W1 O24 97.6(7) . . ?
O44 W1 O24 89.4(7) . . ?
O43 W1 O24 163.2(7) . . ?
O1 W1 O23 97.7(8) . . ?
O44 W1 O23 161.9(7) . . ?
O43 W1 O23 90.1(6) . . ?
O24 W1 O23 90.9(6) . . ?
O1 W1 O61 170.4(7) . . ?
O44 W1 O61 87.6(7) . . ?
O43 W1 O61 87.6(6) . . ?
O24 W1 O61 76.6(6) . . ?
O23 W1 O61 74.9(7) . . ?
O2 W2 O45 102.1(7) . . ?
O2 W2 O43 99.8(7) . . ?
O45 W2 O43 84.8(7) . . ?
O2 W2 O27 100.0(7) . . ?
O45 W2 O27 89.8(7) . . ?
O43 W2 O27 160.2(7) . . ?
O2 W2 O26 97.5(7) . . ?
O45 W2 O26 160.4(7) . . ?
O43 W2 O26 90.6(6) . . ?
O27 W2 O26 88.1(7) . . ?
O2 W2 O62 168.2(7) . . ?
O45 W2 O62 88.0(7) . . ?
O43 W2 O62 87.2(6) . . ?
O27 W2 O62 73.6(6) . . ?
O26 W2 O62 72.7(6) . . ?
O2 W2 K5 86.8(5) . . ?
O45 W2 K5 50.8(5) . . ?
O43 W2 K5 135.3(4) . . ?
O27 W2 K5 45.0(5) . . ?
O26 W2 K5 132.6(5) . . ?
O62 W2 K5 95.0(4) . . ?
O3 W3 O44 101.7(8) . . ?
O3 W3 O45 101.9(8) . . ?
O44 W3 O45 85.3(7) . . ?
O3 W3 O30 97.0(8) . . ?
O44 W3 O30 90.5(7) . . ?
O45 W3 O30 161.1(7) . . ?
O3 W3 O29 99.3(8) . . ?
O44 W3 O29 158.9(7) . . ?
O45 W3 O29 88.4(7) . . ?
O30 W3 O29 88.9(7) . . ?
O3 W3 O63 167.8(7) . . ?
O44 W3 O63 86.1(7) . . ?
O45 W3 O63 88.0(7) . . ?
O30 W3 O63 73.4(6) . . ?
O29 W3 O63 73.5(6) . . ?
O3 W3 K7 59.3(6) . . ?
O44 W3 K7 159.7(6) . . ?
O45 W3 K7 104.7(5) . . ?
O30 W3 K7 85.2(5) . . ?
O29 W3 K7 41.1(5) . . ?
O63 W3 K7 111.5(4) . . ?
O4 W4 O47 102.7(8) 1_655 . ?
O4 W4 O46 100.8(7) 1_655 . ?
O47 W4 O46 89.8(7) . . ?
O4 W4 O25 93.9(7) 1_655 . ?
O47 W4 O25 90.1(7) . . ?
O46 W4 O25 165.0(7) . . ?
O4 W4 O23 95.7(8) 1_655 . ?
O47 W4 O23 161.6(6) . . ?
O46 W4 O23 88.6(7) . . ?
O25 W4 O23 86.9(7) . . ?
O4 W4 O61 165.4(7) 1_655 . ?
O47 W4 O61 87.8(6) . . ?
O46 W4 O61 89.3(6) . . ?
O25 W4 O61 75.7(6) . . ?
O23 W4 O61 73.9(6) . . ?
O4 W4 K8 44.1(6) 1_655 . ?
O47 W4 K8 58.9(5) . . ?
O46 W4 K8 104.6(5) . . ?
O25 W4 K8 88.1(5) . . ?
O23 W4 K8 139.0(5) . . ?
O61 W4 K8 143.2(5) . . ?
O4 W4 K11 67.6(6) 1_655 . ?
O47 W4 K11 130.1(5) . . ?
O46 W4 K11 139.5(6) . . ?
O25 W4 K11 45.1(5) . . ?
O23 W4 K11 56.1(5) . . ?
O61 W4 K11 97.8(5) . . ?
K8 W4 K11 93.3(2) . . ?
O5 W5 O48 104.0(7) . . ?
O5 W5 O46 99.6(7) . . ?
O48 W5 O46 89.7(7) . . ?
O5 W5 O28 97.9(7) . . ?
O48 W5 O28 93.3(7) . . ?
O46 W5 O28 161.0(7) . . ?
O5 W5 O26 96.3(7) . . ?
O48 W5 O26 159.7(7) . . ?
O46 W5 O26 85.9(7) . . ?
O28 W5 O26 84.8(6) . . ?
O5 W5 O62 167.6(7) . . ?
O48 W5 O62 87.0(6) . . ?
O46 W5 O62 85.9(6) . . ?
O28 W5 O62 75.5(6) . . ?
O26 W5 O62 72.9(6) . . ?
O6 W6 O50 103.1(7) . . ?
O6 W6 O49 100.4(7) . . ?
O50 W6 O49 89.8(7) . . ?
O6 W6 O27 97.6(7) . . ?
O50 W6 O27 159.3(7) . . ?
O49 W6 O27 87.8(7) . . ?
O6 W6 O28 97.0(7) . . ?
O50 W6 O28 92.1(7) . . ?
O49 W6 O28 161.6(7) . . ?
O27 W6 O28 83.9(7) . . ?
O6 W6 O62 168.0(7) . . ?
O50 W6 O62 86.1(6) . . ?
O49 W6 O62 87.2(6) . . ?
O27 W6 O62 73.2(6) . . ?
O28 W6 O62 74.7(6) . . ?
O6 W6 K5 78.6(5) . . ?
O50 W6 K5 135.5(5) . . ?
O49 W6 K5 47.2(5) . . ?
O27 W6 K5 50.5(5) . . ?
O28 W6 K5 132.2(5) . . ?
O62 W6 K5 100.4(4) . . ?
O6 W6 K3 81.4(5) . . ?
O50 W6 K3 44.4(5) . . ?
O49 W6 K3 132.0(5) . . ?
O27 W6 K3 139.9(5) . . ?
O28 W6 K3 56.8(5) . . ?
O62 W6 K3 100.5(4) . . ?
K5 W6 K3 159.01(14) . . ?
O6 W6 K10 57.3(6) . 2_566 ?
O50 W6 K10 154.1(5) . 2_566 ?
O49 W6 K10 109.2(5) . 2_566 ?
O27 W6 K10 43.5(5) . 2_566 ?
O28 W6 K10 75.4(5) . 2_566 ?
O62 W6 K10 111.5(4) . 2_566 ?
K5 W6 K10 62.2(2) . 2_566 ?
K3 W6 K10 111.4(2) . 2_566 ?
O7 W7 O51 103.5(8) . . ?
O7 W7 O31 101.7(8) . . ?
O51 W7 O31 90.8(7) . . ?
O7 W7 O29 96.9(8) . . ?
O51 W7 O29 159.2(7) . . ?
O31 W7 O29 89.2(7) . . ?
O7 W7 O49 96.0(7) . . ?
O51 W7 O49 88.0(7) . . ?
O31 W7 O49 162.1(7) . . ?
O29 W7 O49 85.6(7) . . ?
O7 W7 O63 170.7(7) . . ?
O51 W7 O63 85.6(7) . . ?
O31 W7 O63 75.8(7) . . ?
O29 W7 O63 74.2(6) . . ?
O49 W7 O63 86.3(6) . . ?
O7 W7 K2 87.4(6) . . ?
O51 W7 K2 48.6(5) . . ?
O31 W7 K2 49.3(6) . . ?
O29 W7 K2 138.0(5) . . ?
O49 W7 K2 135.7(5) . . ?
O63 W7 K2 97.3(4) . . ?
O7 W7 K5 76.8(6) . . ?
O51 W7 K5 131.8(5) . . ?
O31 W7 K5 137.0(6) . . ?
O29 W7 K5 49.3(5) . . ?
O49 W7 K5 45.0(5) . . ?
O63 W7 K5 98.8(4) . . ?
K2 W7 K5 163.82(14) . . ?
O8 W8 O53 104.4(8) . . ?
O8 W8 O52 102.4(7) . . ?
O53 W8 O52 90.1(7) . . ?
O8 W8 O30 94.6(8) . . ?
O53 W8 O30 160.5(7) . . ?
O52 W8 O30 89.7(6) . . ?
O8 W8 O31 96.0(7) . . ?
O53 W8 O31 89.7(7) . . ?
O52 W8 O31 161.0(7) . . ?
O30 W8 O31 84.3(7) . . ?
O8 W8 O63 164.5(7) . . ?
O53 W8 O63 87.5(7) . . ?
O52 W8 O63 87.2(6) . . ?
O30 W8 O63 73.0(6) . . ?
O31 W8 O63 73.8(6) . . ?
O8 W8 K4 44.3(6) . . ?
O53 W8 K4 146.4(5) . . ?
O52 W8 K4 86.8(5) . . ?
O30 W8 K4 53.0(5) . . ?
O31 W8 K4 103.6(5) . . ?
O63 W8 K4 125.7(5) . . ?
O8 W8 K2 84.5(6) . . ?
O53 W8 K2 47.5(5) . . ?
O52 W8 K2 136.8(5) . . ?
O30 W8 K2 132.7(5) . . ?
O31 W8 K2 49.1(5) . . ?
O63 W8 K2 96.9(5) . . ?
K4 W8 K2 122.64(13) . . ?
O9 W9 O54 101.6(7) . . ?
O9 W9 O25 95.7(7) . . ?
O54 W9 O25 92.7(7) . . ?
O9 W9 O52 101.7(7) . . ?
O54 W9 O52 85.3(7) . . ?
O25 W9 O52 162.5(6) . . ?
O9 W9 O24 99.4(7) . . ?
O54 W9 O24 158.6(6) . . ?
O25 W9 O24 89.2(7) . . ?
O52 W9 O24 86.6(6) . . ?
O9 W9 O61 168.9(7) . . ?
O54 W9 O61 85.7(7) . . ?
O25 W9 O61 75.4(6) . . ?
O52 W9 O61 87.1(6) . . ?
O24 W9 O61 74.1(6) . . ?
O9 W9 K6 44.7(6) . . ?
O54 W9 K6 57.3(5) . . ?
O25 W9 K6 92.2(5) . . ?
O52 W9 K6 101.2(4) . . ?
O24 W9 K6 144.0(4) . . ?
O61 W9 K6 140.7(4) . . ?
O9 W9 K11 75.6(5) . . ?
O54 W9 K11 131.3(5) . . ?
O25 W9 K11 41.0(5) . . ?
O52 W9 K11 143.4(5) . . ?
O24 W9 K11 58.7(5) . . ?
O61 W9 K11 93.3(5) . . ?
K6 W9 K11 101.4(2) . . ?
O33 W10 O32 94.6(7) . . ?
O33 W10 O47 89.8(6) . . ?
O32 W10 O47 171.1(6) . . ?
O33 W10 O48 167.3(6) . . ?
O32 W10 O48 94.8(6) . . ?
O47 W10 O48 79.8(6) . . ?
O33 W10 O10 86.2(7) . . ?
O32 W10 O10 85.4(6) . . ?
O47 W10 O10 87.2(6) . . ?
O48 W10 O10 86.0(6) . . ?
O33 W10 O64 97.7(6) . . ?
O32 W10 O64 101.3(6) . . ?
O47 W10 O64 85.7(6) . . ?
O48 W10 O64 88.9(6) . . ?
O10 W10 O64 171.9(6) . . ?
O33 W10 W11 96.4(5) . . ?
O32 W10 W11 51.1(4) . . ?
O47 W10 W11 136.1(4) . . ?
O48 W10 W11 96.2(4) . . ?
O10 W10 W11 136.5(5) . . ?
O64 W10 W11 50.4(4) . . ?
O33 W10 W12 48.5(5) . . ?
O32 W10 W12 93.4(4) . . ?
O47 W10 W12 95.3(4) . . ?
O48 W10 W12 139.2(4) . . ?
O10 W10 W12 134.6(4) . . ?
O64 W10 W12 50.3(4) . . ?
W11 W10 W12 59.74(4) . . ?
O33 W10 K3 136.4(5) . . ?
O32 W10 K3 43.4(4) . . ?
O47 W10 K3 130.2(4) . . ?
O48 W10 K3 51.5(5) . . ?
O10 W10 K3 80.2(4) . . ?
O64 W10 K3 101.4(4) . . ?
W11 W10 K3 68.15(8) . . ?
W12 W10 K3 127.18(9) . . ?
O50 W11 O64 89.1(6) . . ?
O50 W11 O51 84.6(6) . . ?
O64 W11 O51 87.6(6) . . ?
O50 W11 O34 168.6(6) . . ?
O64 W11 O34 102.0(6) . . ?
O51 W11 O34 92.8(6) . . ?
O50 W11 O32 92.9(6) . . ?
O64 W11 O32 103.5(6) . . ?
O51 W11 O32 168.7(6) . . ?
O34 W11 O32 87.4(6) . . ?
O50 W11 O11 83.3(6) . . ?
O64 W11 O11 168.8(5) . . ?
O51 W11 O11 83.5(6) . . ?
O34 W11 O11 85.3(6) . . ?
O32 W11 O11 85.3(6) . . ?
O50 W11 W10 95.1(4) . . ?
O64 W11 W10 52.4(4) . . ?
O51 W11 W10 139.9(5) . . ?
O34 W11 W10 94.0(4) . . ?
O32 W11 W10 51.2(4) . . ?
O11 W11 W10 136.4(4) . . ?
O50 W11 W12 140.0(5) . . ?
O64 W11 W12 51.1(4) . . ?
O51 W11 W12 94.8(4) . . ?
O34 W11 W12 51.2(4) . . ?
O32 W11 W12 94.2(4) . . ?
O11 W11 W12 136.4(4) . . ?
W10 W11 W12 60.65(4) . . ?
O50 W11 K3 46.9(5) . . ?
O64 W11 K3 107.6(4) . . ?
O51 W11 K3 127.2(4) . . ?
O34 W11 K3 130.0(5) . . ?
O32 W11 K3 47.2(4) . . ?
O11 W11 K3 72.9(4) . . ?
W10 W11 K3 74.57(9) . . ?
W12 W11 K3 134.39(9) . . ?
O50 W11 K2 127.5(4) . . ?
O64 W11 K2 100.8(4) . . ?
O51 W11 K2 45.1(5) . . ?
O34 W11 K2 48.0(4) . . ?
O32 W11 K2 132.8(4) . . ?
O11 W11 K2 77.6(4) . . ?
W10 W11 K2 131.50(9) . . ?
W12 W11 K2 71.15(9) . . ?
K3 W11 K2 150.46(12) . . ?
O33 W12 O54 91.4(7) . . ?
O33 W12 O64 98.7(6) . . ?
O54 W12 O64 85.6(6) . . ?
O33 W12 O34 94.4(7) . . ?
O54 W12 O34 170.2(6) . . ?
O64 W12 O34 101.2(6) . . ?
O33 W12 O12 88.1(6) . . ?
O54 W12 O12 85.8(7) . . ?
O64 W12 O12 169.1(6) . . ?
O34 W12 O12 86.6(6) . . ?
O33 W12 O53 168.8(6) . . ?
O54 W12 O53 79.8(7) . . ?
O64 W12 O53 87.7(6) . . ?
O34 W12 O53 93.4(6) . . ?
O12 W12 O53 84.2(6) . . ?
O33 W12 W11 95.9(5) . . ?
O54 W12 W11 136.2(5) . . ?
O64 W12 W11 50.6(4) . . ?
O34 W12 W11 50.9(4) . . ?
O12 W12 W11 137.4(5) . . ?
O53 W12 W11 95.3(4) . . ?
O33 W12 W10 48.0(5) . . ?
O54 W12 W10 96.7(5) . . ?
O64 W12 W10 51.9(4) . . ?
O34 W12 W10 93.0(4) . . ?
O12 W12 W10 136.0(4) . . ?
O53 W12 W10 139.5(4) . . ?
W11 W12 W10 59.61(4) . . ?
O33 W12 K2 140.4(5) . . ?
O54 W12 K2 124.2(5) . . ?
O64 W12 K2 100.6(4) . . ?
O34 W12 K2 48.1(4) . . ?
O12 W12 K2 78.9(4) . . ?
O53 W12 K2 45.7(5) . . ?
W11 W12 K2 71.23(9) . . ?
W10 W12 K2 130.54(9) . . ?
O13 W13 O10 104.0(8) . . ?
O13 W13 O57 101.4(7) . . ?
O10 W13 O57 94.9(7) . . ?
O13 W13 O36 92.8(8) . . ?
O10 W13 O36 162.5(7) . . ?
O57 W13 O36 86.3(7) . . ?
O13 W13 O35 93.9(7) . . ?
O10 W13 O35 89.5(7) . . ?
O57 W13 O35 162.5(7) . . ?
O36 W13 O35 84.5(7) . . ?
O13 W13 O66 163.6(7) . . ?
O10 W13 O66 88.3(7) . . ?
O57 W13 O66 88.1(6) . . ?
O36 W13 O66 74.2(6) . . ?
O35 W13 O66 75.2(6) . . ?
O13 W13 W18 127.2(6) . . ?
O10 W13 W18 128.7(5) . . ?
O57 W13 W18 78.1(5) . . ?
O36 W13 W18 34.5(5) . . ?
O35 W13 W18 86.0(5) . . ?
O66 W13 W18 41.3(4) . . ?
O13 W13 W14 127.1(5) . . ?
O10 W13 W14 88.7(5) . . ?
O57 W13 W14 128.9(5) . . ?
O36 W13 W14 77.2(5) . . ?
O35 W13 W14 34.1(5) . . ?
O66 W13 W14 41.1(4) . . ?
W18 W13 W14 61.07(3) . . ?
O13 W13 K10 39.9(6) . 1_655 ?
O10 W13 K10 138.4(5) . 1_655 ?
O57 W13 K10 109.8(5) . 1_655 ?
O36 W13 K10 55.8(5) . 1_655 ?
O35 W13 K10 76.9(5) . 1_655 ?
O66 W13 K10 124.2(5) . 1_655 ?
W18 W13 K10 89.8(2) . 1_655 ?
W14 W13 K10 99.9(2) . 1_655 ?
O14 W14 O37 103.5(8) . . ?
O14 W14 O55 98.3(7) . . ?
O37 W14 O55 96.7(7) . . ?
O14 W14 O35 95.6(7) . . ?
O37 W14 O35 98.0(7) . . ?
O55 W14 O35 156.8(7) . . ?
O14 W14 O66 173.3(7) . . ?
O37 W14 O66 80.8(7) . . ?
O55 W14 O66 86.2(6) . . ?
O35 W14 O66 78.6(6) . . ?
O14 W14 O32 92.9(7) . . ?
O37 W14 O32 163.6(6) . . ?
O55 W14 O32 80.9(6) . . ?
O35 W14 O32 80.0(6) . . ?
O66 W14 O32 82.8(6) . . ?
O14 W14 W13 131.1(6) . . ?
O37 W14 W13 90.1(5) . . ?
O55 W14 W13 126.9(5) . . ?
O35 W14 W13 35.5(5) . . ?
O66 W14 W13 43.0(4) . . ?
O32 W14 W13 78.7(4) . . ?
O14 W14 K3 52.2(6) . . ?
O37 W14 K3 137.7(5) . . ?
O55 W14 K3 118.7(5) . . ?
O35 W14 K3 58.0(5) . . ?
O66 W14 K3 121.2(5) . . ?
O32 W14 K3 54.3(4) . . ?
W13 W14 K3 86.44(9) . . ?
O14 W14 K5 47.7(6) . 2_566 ?
O37 W14 K5 92.5(5) . 2_566 ?
O55 W14 K5 53.2(5) . 2_566 ?
O35 W14 K5 143.4(5) . 2_566 ?
O66 W14 K5 138.0(4) . 2_566 ?
O32 W14 K5 98.8(4) . 2_566 ?
W13 W14 K5 177.35(11) . 2_566 ?
K3 W14 K5 91.33(14) . 2_566 ?
O15 W15 O39 105.4(7) . . ?
O15 W15 O55 99.8(7) . . ?
O39 W15 O55 95.8(7) . . ?
O15 W15 O38 97.7(7) . . ?
O39 W15 O38 96.5(7) . . ?
O55 W15 O38 155.0(7) . . ?
O15 W15 O34 95.3(7) . . ?
O39 W15 O34 159.3(6) . . ?
O55 W15 O34 81.2(6) . . ?
O38 W15 O34 79.6(7) . . ?
O15 W15 O65 173.3(7) . . ?
O39 W15 O65 78.2(6) . . ?
O55 W15 O65 85.3(6) . . ?
O38 W15 O65 76.1(6) . . ?
O34 W15 O65 81.2(6) . . ?
O15 W15 K2 56.8(6) . . ?
O39 W15 K2 139.0(5) . . ?
O55 W15 K2 122.1(5) . . ?
O38 W15 K2 55.9(5) . . ?
O34 W15 K2 54.1(4) . . ?
O65 W15 K2 116.8(5) . . ?
O15 W15 K5 48.6(6) . 2_566 ?
O39 W15 K5 94.8(5) . 2_566 ?
O55 W15 K5 53.3(5) . 2_566 ?
O38 W15 K5 146.3(5) . 2_566 ?
O34 W15 K5 99.5(4) . 2_566 ?
O65 W15 K5 137.5(4) . 2_566 ?
K2 W15 K5 96.03(14) . 2_566 ?
O15 W15 K10 20.7(6) . . ?
O39 W15 K10 88.7(5) . . ?
O55 W15 K10 114.3(5) . . ?
O38 W15 K10 87.6(5) . . ?
O34 W15 K10 111.3(4) . . ?
O65 W15 K10 157.6(5) . . ?
K2 W15 K10 63.1(2) . . ?
K5 W15 K10 61.0(2) 2_566 . ?
O16 W16 O12 103.5(8) . . ?
O16 W16 O59 104.6(7) . . ?
O12 W16 O59 94.8(7) . . ?
O16 W16 O40 97.4(8) . . ?
O12 W16 O40 157.7(7) . . ?
O59 W16 O40 87.4(7) . . ?
O16 W16 O38 95.2(7) . . ?
O12 W16 O38 87.3(7) . . ?
O59 W16 O38 159.0(7) . . ?
O40 W16 O38 83.1(7) . . ?
O16 W16 O65 165.0(7) . . ?
O12 W16 O65 86.0(7) . . ?
O59 W16 O65 85.8(6) . . ?
O40 W16 O65 72.0(6) . . ?
O38 W16 O65 73.5(6) . . ?
O16 W16 K1 51.2(6) . . ?
O12 W16 K1 154.0(5) . . ?
O59 W16 K1 97.6(5) . . ?
O40 W16 K1 46.2(5) . . ?
O38 W16 K1 89.2(5) . . ?
O65 W16 K1 117.6(4) . . ?
O16 W16 K6 81.2(6) . . ?
O12 W16 K6 53.7(5) . . ?
O59 W16 K6 54.3(5) . . ?
O40 W16 K6 139.0(5) . . ?
O38 W16 K6 137.9(5) . . ?
O65 W16 K6 113.7(4) . . ?
K1 W16 K6 118.15(13) . . ?
O17 W17 O21 103.9(8) . . ?
O17 W17 O41 97.2(8) . . ?
O21 W17 O41 98.7(7) . . ?
O17 W17 O57 99.8(7) . . ?
O21 W17 O57 96.0(7) . . ?
O41 W17 O57 154.1(6) . . ?
O17 W17 O42 159.1(8) . . ?
O21 W17 O42 95.3(7) . . ?
O41 W17 O42 71.3(6) . . ?
O57 W17 O42 86.3(6) . . ?
O17 W17 O58 81.6(8) . . ?
O21 W17 O58 173.8(7) . . ?
O41 W17 O58 83.2(6) . . ?
O57 W17 O58 80.1(6) . . ?
O42 W17 O58 79.7(6) . . ?
O17 W17 K9 38.8(7) . 1_645 ?
O21 W17 K9 139.4(6) . 1_645 ?
O41 W17 K9 77.3(6) . 1_645 ?
O57 W17 K9 104.6(6) . 1_645 ?
O42 W17 K9 120.3(5) . 1_645 ?
O58 W17 K9 46.8(5) . 1_645 ?
O17 W17 K11 64.2(6) . 2_665 ?
O21 W17 K11 100.8(6) . 2_665 ?
O41 W17 K11 33.5(5) . 2_665 ?
O57 W17 K11 159.1(5) . 2_665 ?
O42 W17 K11 104.4(5) . 2_665 ?
O58 W17 K11 84.1(5) . 2_665 ?
K9 W17 K11 54.5(3) 1_645 2_665 ?
O58 W18 O18 104.3(8) . . ?
O58 W18 O36 95.4(7) . . ?
O18 W18 O36 97.9(7) . . ?
O58 W18 O56 96.5(7) . . ?
O18 W18 O56 97.7(8) . . ?
O36 W18 O56 157.4(7) . . ?
O58 W18 O66 95.2(7) . . ?
O18 W18 O66 160.3(7) . . ?
O36 W18 O66 77.1(7) . . ?
O56 W18 O66 82.8(7) . . ?
O58 W18 O37 166.5(7) . . ?
O18 W18 O37 89.2(7) . . ?
O36 W18 O37 83.4(6) . . ?
O56 W18 O37 80.6(6) . . ?
O66 W18 O37 71.4(6) . . ?
O58 W18 W13 88.1(6) . . ?
O18 W18 W13 133.1(5) . . ?
O36 W18 W13 35.4(5) . . ?
O56 W18 W13 126.1(5) . . ?
O66 W18 W13 43.4(4) . . ?
O37 W18 W13 83.2(4) . . ?
O58 W18 K9 42.9(7) . 1_645 ?
O18 W18 K9 62.3(6) . 1_645 ?
O36 W18 K9 92.1(5) . 1_645 ?
O56 W18 K9 109.6(5) . 1_645 ?
O66 W18 K9 136.1(5) . 1_645 ?
O37 W18 K9 150.3(5) . 1_645 ?
W13 W18 K9 109.6(3) . 1_645 ?
O19 W19 O60 104.3(7) . . ?
O19 W19 O56 100.2(8) . . ?
O60 W19 O56 97.0(7) . . ?
O19 W19 O40 99.5(7) . . ?
O60 W19 O40 95.0(7) . . ?
O56 W19 O40 153.6(7) . . ?
O19 W19 O39 91.5(7) . . ?
O60 W19 O39 164.2(7) . . ?
O56 W19 O39 81.0(6) . . ?
O40 W19 O39 81.1(6) . . ?
O19 W19 O65 162.2(7) . . ?
O60 W19 O65 92.7(7) . . ?
O56 W19 O65 82.7(7) . . ?
O40 W19 O65 73.3(7) . . ?
O39 W19 O65 71.5(6) . . ?
O19 W19 K12 38.2(6) . . ?
O60 W19 K12 134.0(6) . . ?
O56 W19 K12 73.8(6) . . ?
O40 W19 K12 113.2(5) . . ?
O39 W19 K12 60.7(5) . . ?
O65 W19 K12 129.1(5) . . ?
O20 W20 O22 102.1(8) . . ?
O20 W20 O59 94.3(7) . . ?
O22 W20 O59 100.0(8) . . ?
O20 W20 O41 100.5(7) . . ?
O22 W20 O41 96.0(7) . . ?
O59 W20 O41 155.4(7) . . ?
O20 W20 O42 95.0(7) . . ?
O22 W20 O42 160.2(8) . . ?
O59 W20 O42 88.4(6) . . ?
O41 W20 O42 70.9(6) . . ?
O20 W20 O60 173.2(6) . . ?
O22 W20 O60 83.2(7) . . ?
O59 W20 O60 80.5(6) . . ?
O41 W20 O60 83.0(6) . . ?
O42 W20 O60 80.5(6) . . ?
O20 W20 Na1 31.1(5) . . ?
O22 W20 Na1 126.1(6) . . ?
O59 W20 Na1 106.2(5) . . ?
O41 W20 Na1 78.5(5) . . ?
O42 W20 Na1 67.2(4) . . ?
O60 W20 Na1 146.5(4) . . ?
O20 W20 K11 102.8(5) . 2_665 ?
O22 W20 K11 60.8(6) . 2_665 ?
O59 W20 K11 156.4(5) . 2_665 ?
O41 W20 K11 35.5(5) . 2_665 ?
O42 W20 K11 106.0(5) . 2_665 ?
O60 W20 K11 83.4(4) . 2_665 ?
Na1 W20 K11 96.8(2) . 2_665 ?
O20 W20 K6 45.2(5) . . ?
O22 W20 K6 111.7(6) . . ?
O59 W20 K6 49.5(5) . . ?
O41 W20 K6 138.5(5) . . ?
O42 W20 K6 87.4(5) . . ?
O60 W20 K6 128.9(4) . . ?
Na1 W20 K6 60.36(10) . . ?
K11 W20 K6 147.2(2) 2_665 . ?
O20 W20 K8 32.1(5) . 2_665 ?
O22 W20 K8 70.2(6) . 2_665 ?
O59 W20 K8 102.6(5) . 2_665 ?
O41 W20 K8 100.3(5) . 2_665 ?
O42 W20 K8 125.7(5) . 2_665 ?
O60 W20 K8 153.4(4) . 2_665 ?
Na1 W20 K8 58.66(13) . 2_665 ?
K11 W20 K8 84.4(2) 2_665 2_665 ?
K6 W20 K8 63.91(13) . 2_665 ?
O9 K1 O40 127.5(5) 2_565 . ?
O9 K1 O8W 66.0(5) 2_565 . ?
O40 K1 O8W 74.1(5) . . ?
O9 K1 O17 76.4(5) 2_565 1_455 ?
O40 K1 O17 121.9(5) . 1_455 ?
O8W K1 O17 139.4(6) . 1_455 ?
O9 K1 O5W 125.3(6) 2_565 . ?
O40 K1 O5W 75.4(6) . . ?
O8W K1 O5W 78.7(6) . . ?
O17 K1 O5W 138.9(6) 1_455 . ?
O9 K1 O14W 76.8(6) 2_565 . ?
O40 K1 O14W 149.1(7) . . ?
O8W K1 O14W 105.9(6) . . ?
O17 K1 O14W 78.9(6) 1_455 . ?
O5W K1 O14W 74.3(7) . . ?
O9 K1 O16 77.7(5) 2_565 . ?
O40 K1 O16 56.4(5) . . ?
O8W K1 O16 69.2(5) . . ?
O17 K1 O16 88.7(5) 1_455 . ?
O5W K1 O16 127.2(6) . . ?
O14W K1 O16 153.6(6) . . ?
O9 K1 O2W 127.0(6) 2_565 . ?
O40 K1 O2W 67.8(6) . . ?
O8W K1 O2W 137.9(6) . . ?
O17 K1 O2W 58.4(6) 1_455 . ?
O5W K1 O2W 107.3(6) . . ?
O14W K1 O2W 115.9(7) . . ?
O16 K1 O2W 75.2(6) . . ?
O9 K1 W16 101.4(4) 2_565 . ?
O40 K1 W16 29.8(4) . . ?
O8W K1 W16 68.5(4) . . ?
O17 K1 W16 106.0(4) 1_455 . ?
O5W K1 W16 102.9(5) . . ?
O14W K1 W16 174.3(5) . . ?
O16 K1 W16 26.6(3) . . ?
O2W K1 W16 69.6(5) . . ?
O9 K1 K9 102.6(5) 2_565 1_545 ?
O40 K1 K9 126.2(5) . 1_545 ?
O8W K1 K9 155.4(5) . 1_545 ?
O17 K1 K9 46.7(5) 1_455 1_545 ?
O5W K1 K9 92.3(5) . 1_545 ?
O14W K1 K9 49.5(6) . 1_545 ?
O16 K1 K9 131.9(5) . 1_545 ?
O2W K1 K9 66.6(5) . 1_545 ?
W16 K1 K9 136.1(3) . 1_545 ?
O9 K1 K6 40.0(3) 2_565 2_565 ?
O40 K1 K6 95.8(4) . 2_565 ?
O8W K1 K6 71.0(4) . 2_565 ?
O17 K1 K6 70.4(4) 1_455 2_565 ?
O5W K1 K6 149.7(5) . 2_565 ?
O14W K1 K6 113.7(5) . 2_565 ?
O16 K1 K6 40.0(3) . 2_565 ?
O2W K1 K6 95.4(5) . 2_565 ?
W16 K1 K6 66.19(13) . 2_565 ?
K9 K1 K6 115.4(3) 1_545 2_565 ?
O9 K1 K11 54.8(4) 2_565 2_565 ?
O40 K1 K11 172.0(4) . 2_565 ?
O8W K1 K11 112.4(4) . 2_565 ?
O17 K1 K11 50.1(4) 1_455 2_565 ?
O5W K1 K11 110.0(5) . 2_565 ?
O14W K1 K11 35.6(5) . 2_565 ?
O16 K1 K11 120.5(4) . 2_565 ?
O2W K1 K11 104.5(5) . 2_565 ?
W16 K1 K11 146.7(2) . 2_565 ?
K9 K1 K11 49.0(3) 1_545 2_565 ?
K6 K1 K11 82.4(2) 2_565 2_565 ?
O13 K2 O13W 71.3(5) 1_455 . ?
O13 K2 O51 144.7(5) 1_455 . ?
O13W K2 O51 106.5(5) . . ?
O13 K2 O1W 74.5(6) 1_455 . ?
O13W K2 O1W 74.0(6) . . ?
O51 K2 O1W 140.1(6) . . ?
O13 K2 O53 154.0(5) 1_455 . ?
O13W K2 O53 95.8(5) . . ?
O51 K2 O53 59.9(5) . . ?
O1W K2 O53 80.3(6) . . ?
O13 K2 O31 125.0(5) 1_455 . ?
O13W K2 O31 56.3(5) . . ?
O51 K2 O31 53.7(5) . . ?
O1W K2 O31 103.4(6) . . ?
O53 K2 O31 55.1(5) . . ?
O13 K2 O34 132.2(5) 1_455 . ?
O13W K2 O34 155.7(5) . . ?
O51 K2 O34 59.2(4) . . ?
O1W K2 O34 103.8(6) . . ?
O53 K2 O34 60.3(5) . . ?
O31 K2 O34 102.2(5) . . ?
O13 K2 O6 80.9(5) 1_455 2_566 ?
O13W K2 O6 104.2(5) . 2_566 ?
O51 K2 O6 65.2(4) . 2_566 ?
O1W K2 O6 154.6(6) . 2_566 ?
O53 K2 O6 124.8(5) . 2_566 ?
O31 K2 O6 95.9(5) . 2_566 ?
O34 K2 O6 87.9(4) . 2_566 ?
O13 K2 O38 92.4(5) 1_455 . ?
O13W K2 O38 136.7(5) . . ?
O51 K2 O38 109.1(5) . . ?
O1W K2 O38 62.9(6) . . ?
O53 K2 O38 81.5(5) . . ?
O31 K2 O38 136.6(5) . . ?
O34 K2 O38 50.0(4) . . ?
O6 K2 O38 112.6(5) 2_566 . ?
O13 K2 O15 79.6(5) 1_455 . ?
O13W K2 O15 149.3(5) . . ?
O51 K2 O15 91.3(5) . . ?
O1W K2 O15 108.0(6) . . ?
O53 K2 O15 114.8(5) . . ?
O31 K2 O15 144.7(5) . . ?
O34 K2 O15 54.9(4) . . ?
O6 K2 O15 60.4(4) 2_566 . ?
O38 K2 O15 52.5(4) . . ?
O13 K2 W15 98.0(4) 1_455 . ?
O13W K2 W15 165.3(4) . . ?
O51 K2 W15 88.0(3) . . ?
O1W K2 W15 93.7(5) . . ?
O53 K2 W15 89.8(4) . . ?
O31 K2 W15 136.4(4) . . ?
O34 K2 W15 34.3(3) . . ?
O6 K2 W15 83.3(3) 2_566 . ?
O38 K2 W15 31.1(3) . . ?
O15 K2 W15 27.4(3) . . ?
O13 K2 W7 131.9(4) 1_455 . ?
O13W K2 W7 78.4(4) . . ?
O51 K2 W7 28.2(3) . . ?
O1W K2 W7 131.1(5) . . ?
O53 K2 W7 63.2(3) . . ?
O31 K2 W7 29.0(3) . . ?
O34 K2 W7 86.0(3) . . ?
O6 K2 W7 71.3(3) 2_566 . ?
O38 K2 W7 134.2(4) . . ?
O15 K2 W7 116.2(3) . . ?
W15 K2 W7 116.19(15) . . ?
O11W K3 O7 87.5(6) . 2_566 ?
O11W K3 O11W 85.7(6) . 2_666 ?
O7 K3 O11W 172.0(6) 2_566 2_666 ?
O11W K3 O5 70.9(5) . 2_666 ?
O7 K3 O5 80.8(5) 2_566 2_666 ?
O11W K3 O5 93.1(5) 2_666 2_666 ?
O11W K3 O14 145.3(6) . . ?
O7 K3 O14 67.5(5) 2_566 . ?
O11W K3 O14 116.8(5) 2_666 . ?
O5 K3 O14 81.2(5) 2_666 . ?
O11W K3 O50 95.2(5) . . ?
O7 K3 O50 66.2(5) 2_566 . ?
O11W K3 O50 118.5(5) 2_666 . ?
O5 K3 O50 144.9(5) 2_666 . ?
O14 K3 O50 96.1(5) . . ?
O11W K3 O32 151.8(6) . . ?
O7 K3 O32 92.7(5) 2_566 . ?
O11W K3 O32 95.2(5) 2_666 . ?
O5 K3 O32 137.0(5) 2_666 . ?
O14 K3 O32 57.5(5) . . ?
O50 K3 O32 59.6(4) . . ?
O11W K3 O35 147.1(5) . . ?
O7 K3 O35 120.7(5) 2_566 . ?
O11W K3 O35 64.7(5) 2_666 . ?
O5 K3 O35 95.6(5) 2_666 . ?
O14 K3 O35 53.6(4) . . ?
O50 K3 O35 110.9(5) . . ?
O32 K3 O35 51.7(4) . . ?
O11W K3 O48 98.5(5) . . ?
O7 K3 O48 123.3(5) 2_566 . ?
O11W K3 O48 62.0(5) 2_666 . ?
O5 K3 O48 154.1(5) 2_666 . ?
O14 K3 O48 115.2(5) . . ?
O50 K3 O48 57.1(4) . . ?
O32 K3 O48 58.2(4) . . ?
O35 K3 O48 80.5(4) . . ?
O11W K3 O28 54.1(5) . . ?
O7 K3 O28 95.8(5) 2_566 . ?
O11W K3 O28 83.6(5) 2_666 . ?
O5 K3 O28 125.0(5) 2_666 . ?
O14 K3 O28 147.5(5) . . ?
O50 K3 O28 51.4(4) . . ?
O32 K3 O28 97.8(4) . . ?
O35 K3 O28 130.1(5) . . ?
O48 K3 O28 50.0(4) . . ?
O11W K3 W14 171.6(5) . . ?
O7 K3 W14 89.9(4) 2_566 . ?
O11W K3 W14 96.2(4) 2_666 . ?
O5 K3 W14 100.8(4) 2_666 . ?
O14 K3 W14 27.7(3) . . ?
O50 K3 W14 91.1(3) . . ?
O32 K3 W14 36.4(3) . . ?
O35 K3 W14 32.2(3) . . ?
O48 K3 W14 89.6(3) . . ?
O28 K3 W14 134.2(3) . . ?
O11W K3 W11 124.9(4) . . ?
O7 K3 W11 73.8(4) 2_566 . ?
O11W K3 W11 113.6(4) 2_666 . ?
O5 K3 W11 148.6(4) 2_666 . ?
O14 K3 W11 72.3(3) . . ?
O50 K3 W11 29.8(3) . . ?
O32 K3 W11 30.5(3) . . ?
O35 K3 W11 82.2(3) . . ?
O48 K3 W11 56.7(3) . . ?
O28 K3 W11 76.3(3) . . ?
W14 K3 W11 61.74(9) . . ?
O9W K4 O22 107.4(6) . 2_565 ?
O9W K4 O4 75.9(6) . . ?
O22 K4 O4 73.9(5) 2_565 . ?
O9W K4 O8 145.1(6) . . ?
O22 K4 O8 82.5(6) 2_565 . ?
O4 K4 O8 74.9(5) . . ?
O9W K4 O17W 119.4(6) . . ?
O22 K4 O17W 103.9(6) 2_565 . ?
O4 K4 O17W 163.8(6) . . ?
O8 K4 O17W 88.9(6) . . ?
O9W K4 O3W 84.2(6) . . ?
O22 K4 O3W 58.8(6) 2_565 . ?
O4 K4 O3W 119.6(6) . . ?
O8 K4 O3W 127.4(6) . . ?
O17W K4 O3W 69.9(6) . . ?
O9W K4 O30 116.7(5) . . ?
O22 K4 O30 135.0(5) 2_565 . ?
O4 K4 O30 107.5(5) . . ?
O8 K4 O30 56.3(5) . . ?
O17W K4 O30 62.3(5) . . ?
O3W K4 O30 132.1(5) . . ?
O9W K4 O10W 70.9(6) . . ?
O22 K4 O10W 143.0(6) 2_565 . ?
O4 K4 O10W 69.9(5) . . ?
O8 K4 O10W 81.2(5) . . ?
O17W K4 O10W 108.7(5) . . ?
O3W K4 O10W 150.6(6) . . ?
O30 K4 O10W 54.0(5) . . ?
O9W K4 O16W 66.8(6) . . ?
O22 K4 O16W 143.3(6) 2_565 . ?
O4 K4 O16W 133.2(5) . . ?
O8 K4 O16W 124.0(6) . . ?
O17W K4 O16W 57.3(5) . . ?
O3W K4 O16W 84.5(6) . . ?
O30 K4 O16W 68.2(5) . . ?
O10W K4 O16W 71.7(5) . . ?
O9W K4 W8 142.8(5) . . ?
O22 K4 W8 104.2(4) 2_565 . ?
O4 K4 W8 94.7(4) . . ?
O8 K4 W8 26.0(4) . . ?
O17W K4 W8 70.0(4) . . ?
O3W K4 W8 129.8(4) . . ?
O30 K4 W8 31.6(3) . . ?
O10W K4 W8 72.1(4) . . ?
O16W K4 W8 98.2(4) . . ?
O9W K4 Na2 41.7(5) . . ?
O22 K4 Na2 149.1(5) 2_565 . ?
O4 K4 Na2 93.3(5) . . ?
O8 K4 Na2 122.0(5) . . ?
O17W K4 Na2 95.8(5) . . ?
O3W K4 Na2 108.1(5) . . ?
O30 K4 Na2 75.4(4) . . ?
O10W K4 Na2 42.6(5) . . ?
O16W K4 Na2 39.8(5) . . ?
W8 K4 Na2 104.9(3) . . ?
O9W K4 K11 53.7(5) . 1_455 ?
O22 K4 K11 54.7(4) 2_565 1_455 ?
O4 K4 K11 55.1(4) . 1_455 ?
O8 K4 K11 119.6(4) . 1_455 ?
O17W K4 K11 136.9(5) . 1_455 ?
O3W K4 K11 67.1(4) . 1_455 ?
O30 K4 K11 160.2(4) . 1_455 ?
O10W K4 K11 107.2(4) . 1_455 ?
O16W K4 K11 115.0(4) . 1_455 ?
W8 K4 K11 145.2(2) . 1_455 ?
Na2 K4 K11 94.8(3) . 1_455 ?
O4W K5 O15W 84.4(8) . . ?
O4W K5 O49 123.2(6) . . ?
O15W K5 O49 124.0(7) . . ?
O4W K5 O11 142.6(7) . 2_566 ?
O15W K5 O11 128.3(7) . 2_566 ?
O49 K5 O11 57.6(5) . 2_566 ?
O4W K5 O27 120.8(7) . . ?
O15W K5 O27 70.5(7) . . ?
O49 K5 O27 53.5(5) . . ?
O11 K5 O27 90.4(5) 2_566 . ?
O4W K5 O29 73.5(6) . . ?
O15W K5 O29 136.9(7) . . ?
O49 K5 O29 51.8(5) . . ?
O11 K5 O29 88.1(5) 2_566 . ?
O27 K5 O29 89.5(5) . . ?
O4W K5 O14 83.0(6) . 2_566 ?
O15W K5 O14 139.2(7) . 2_566 ?
O49 K5 O14 95.2(5) . 2_566 ?
O11 K5 O14 60.7(5) 2_566 2_566 ?
O27 K5 O14 147.1(5) . 2_566 ?
O29 K5 O14 75.0(4) . 2_566 ?
O4W K5 O15 140.3(6) . 2_566 ?
O15W K5 O15 67.8(7) . 2_566 ?
O49 K5 O15 96.2(5) . 2_566 ?
O11 K5 O15 61.2(5) 2_566 2_566 ?
O27 K5 O15 77.0(5) . 2_566 ?
O29 K5 O15 145.8(5) . 2_566 ?
O14 K5 O15 99.6(5) 2_566 2_566 ?
O4W K5 O45 75.8(6) . . ?
O15W K5 O45 87.6(7) . . ?
O49 K5 O45 59.9(5) . . ?
O11 K5 O45 117.6(5) 2_566 . ?
O27 K5 O45 51.4(5) . . ?
O29 K5 O45 51.5(4) . . ?
O14 K5 O45 126.0(5) 2_566 . ?
O15 K5 O45 128.0(5) 2_566 . ?
O4W K5 O55 108.6(6) . 2_566 ?
O15W K5 O55 97.5(6) . 2_566 ?
O49 K5 O55 113.6(5) . 2_566 ?
O11 K5 O55 56.0(4) 2_566 2_566 ?
O27 K5 O55 126.8(5) . 2_566 ?
O29 K5 O55 124.3(5) . 2_566 ?
O14 K5 O55 51.2(4) 2_566 2_566 ?
O15 K5 O55 51.5(4) 2_566 2_566 ?
O45 K5 O55 173.5(5) . 2_566 ?
O4W K5 W6 138.7(5) . . ?
O15W K5 W6 97.3(6) . . ?
O49 K5 W6 28.8(3) . . ?
O11 K5 W6 63.1(3) 2_566 . ?
O27 K5 W6 29.7(4) . . ?
O29 K5 W6 77.9(3) . . ?
O14 K5 W6 117.4(4) 2_566 . ?
O15 K5 W6 75.0(3) 2_566 . ?
O45 K5 W6 63.2(3) . . ?
O55 K5 W6 112.0(3) 2_566 . ?
O4W K5 K7 46.8(5) . . ?
O15W K5 K7 130.6(6) . . ?
O49 K5 K7 94.5(4) . . ?
O11 K5 K7 97.0(4) 2_566 . ?
O27 K5 K7 135.2(4) . . ?
O29 K5 K7 47.0(3) . . ?
O14 K5 K7 45.0(3) 2_566 . ?
O15 K5 K7 143.8(4) 2_566 . ?
O45 K5 K7 87.0(4) . . ?
O55 K5 K7 92.6(3) 2_566 . ?
W6 K5 K7 123.1(2) . . ?
O6W K6 O16 65.7(5) . 2_565 ?
O6W K6 O6W 74.9(7) . 2_565 ?
O16 K6 O6W 65.5(6) 2_565 2_565 ?
O6W K6 O9 76.1(5) . . ?
O16 K6 O9 75.3(5) 2_565 . ?
O6W K6 O9 138.1(6) 2_565 . ?
O6W K6 O21 149.2(6) . 2_665 ?
O16 K6 O21 91.8(5) 2_565 2_665 ?
O6W K6 O21 116.2(6) 2_565 2_665 ?
O9 K6 O21 77.9(5) . 2_665 ?
O6W K6 O20 144.9(6) . . ?
O16 K6 O20 129.2(5) 2_565 . ?
O6W K6 O20 83.8(5) 2_565 . ?
O9 K6 O20 134.9(5) . . ?
O21 K6 O20 65.7(5) 2_665 . ?
O6W K6 O12 60.8(5) . . ?
O16 K6 O12 126.2(5) 2_565 . ?
O6W K6 O12 94.7(5) 2_565 . ?
O9 K6 O12 96.9(5) . . ?
O21 K6 O12 139.4(5) 2_665 . ?
O20 K6 O12 94.2(4) . . ?
O6W K6 O59 95.4(6) . . ?
O16 K6 O59 133.0(5) 2_565 . ?
O6W K6 O59 68.1(5) 2_565 . ?
O9 K6 O59 144.6(5) . . ?
O21 K6 O59 115.4(5) 2_665 . ?
O20 K6 O59 50.2(4) . . ?
O12 K6 O59 50.8(4) . . ?
O6W K6 O7W 127.5(5) . 2_665 ?
O16 K6 O7W 142.3(5) 2_565 2_665 ?
O6W K6 O7W 146.5(6) 2_565 2_665 ?
O9 K6 O7W 75.3(5) . 2_665 ?
O21 K6 O7W 59.4(5) 2_665 2_665 ?
O20 K6 O7W 63.8(4) . 2_665 ?
O12 K6 O7W 80.3(4) . 2_665 ?
O59 K6 O7W 83.9(5) . 2_665 ?
O6W K6 O54 72.9(5) . . ?
O16 K6 O54 118.1(5) 2_565 . ?
O6W K6 O54 141.0(5) 2_565 . ?
O9 K6 O54 50.9(4) . . ?
O21 K6 O54 102.7(5) 2_665 . ?
O20 K6 O54 111.4(4) . . ?
O12 K6 O54 50.1(4) . . ?
O59 K6 O54 93.7(4) . . ?
O7W K6 O54 54.9(4) 2_665 . ?
O6W K6 W16 67.9(5) . . ?
O16 K6 W16 122.3(4) 2_565 . ?
O6W K6 W16 70.8(4) 2_565 . ?
O9 K6 W16 123.4(3) . . ?
O21 K6 W16 142.1(4) 2_665 . ?
O20 K6 W16 79.0(3) . . ?
O12 K6 W16 27.2(3) . . ?
O59 K6 W16 29.1(3) . . ?
O7W K6 W16 93.6(4) 2_665 . ?
O54 K6 W16 77.0(3) . . ?
O6W K6 Na1 162.3(5) . . ?
O16 K6 Na1 129.1(4) 2_565 . ?
O6W K6 Na1 118.4(5) 2_565 . ?
O9 K6 Na1 97.3(3) . . ?
O21 K6 Na1 38.5(3) 2_665 . ?
O20 K6 Na1 37.7(3) . . ?
O12 K6 Na1 104.5(3) . . ?
O59 K6 Na1 80.4(3) . . ?
O7W K6 Na1 35.2(3) 2_665 . ?
O54 K6 Na1 90.1(3) . . ?
W16 K6 Na1 104.1(2) . . ?
O14 K7 O18W 104.1(7) 2_566 . ?
O14 K7 O4W 86.5(7) 2_566 . ?
O18W K7 O4W 104.5(8) . . ?
O14 K7 O29 82.2(5) 2_566 . ?
O18W K7 O29 173.5(7) . . ?
O4W K7 O29 74.1(6) . . ?
O14 K7 O10W 138.6(6) 2_566 . ?
O18W K7 O10W 101.4(7) . . ?
O4W K7 O10W 117.8(7) . . ?
O29 K7 O10W 74.1(5) . . ?
O14 K7 O5 79.3(5) 2_566 1_455 ?
O18W K7 O5 90.0(7) . 1_455 ?
O4W K7 O5 161.8(7) . 1_455 ?
O29 K7 O5 92.6(5) . 1_455 ?
O10W K7 O5 68.6(5) . 1_455 ?
O14 K7 Na2 178.3(6) 2_566 . ?
O18W K7 Na2 76.9(6) . . ?
O4W K7 Na2 92.0(6) . . ?
O29 K7 Na2 96.8(5) . . ?
O10W K7 Na2 41.9(5) . . ?
O5 K7 Na2 102.1(5) 1_455 . ?
O14 K7 K5 51.6(4) 2_566 . ?
O18W K7 K5 132.8(6) . . ?
O4W K7 K5 44.3(5) . . ?
O29 K7 K5 50.4(4) . . ?
O10W K7 K5 123.5(4) . . ?
O5 K7 K5 117.6(4) 1_455 . ?
Na2 K7 K5 126.8(4) . . ?
O14 K7 W3 105.7(4) 2_566 . ?
O18W K7 W3 147.1(6) . . ?
O4W K7 W3 64.1(5) . . ?
O29 K7 W3 26.6(4) . . ?
O10W K7 W3 63.6(4) . . ?
O5 K7 W3 108.9(4) 1_455 . ?
Na2 K7 W3 73.0(3) . . ?
K5 K7 W3 61.8(2) . . ?
O14 K7 K3 39.9(4) 2_566 2_566 ?
O18W K7 K3 104.9(6) . 2_566 ?
O4W K7 K3 123.5(6) . 2_566 ?
O29 K7 K3 80.8(4) . 2_566 ?
O10W K7 K3 102.0(5) . 2_566 ?
O5 K7 K3 40.1(3) 1_455 2_566 ?
Na2 K7 K3 141.3(4) . 2_566 ?
K5 K7 K3 81.0(2) . 2_566 ?
W3 K7 K3 106.8(2) . 2_566 ?
O14 K7 K12 93.1(4) 2_566 1_465 ?
O18W K7 K12 13.9(5) . 1_465 ?
O4W K7 K12 95.7(6) . 1_465 ?
O29 K7 K12 169.0(5) . 1_465 ?
O10W K7 K12 115.3(5) . 1_465 ?
O5 K7 K12 96.2(4) 1_455 1_465 ?
Na2 K7 K12 87.7(4) . 1_465 ?
K5 K7 K12 119.2(3) . 1_465 ?
W3 K7 K12 150.8(3) . 1_465 ?
K3 K7 K12 101.9(3) 2_566 1_465 ?
O14 K7 K9 116.8(5) 2_566 . ?
O18W K7 K9 98.6(6) . . ?
O4W K7 K9 30.5(5) . . ?
O29 K7 K9 77.0(5) . . ?
O10W K7 K9 90.6(5) . . ?
O5 K7 K9 158.8(4) 1_455 . ?
Na2 K7 K9 61.7(4) . . ?
K5 K7 K9 69.8(3) . . ?
W3 K7 K9 55.2(2) . . ?
K3 K7 K9 150.4(3) 2_566 . ?
K12 K7 K9 96.5(3) 1_465 . ?
O1W K8 O4 150.9(7) 1_655 1_655 ?
O1W K8 O20 101.8(6) 1_655 2_665 ?
O4 K8 O20 92.8(5) 1_655 2_665 ?
O1W K8 O13W 79.5(6) 1_655 1_655 ?
O4 K8 O13W 81.4(6) 1_655 1_655 ?
O20 K8 O13W 168.1(7) 2_665 1_655 ?
O1W K8 O8 79.6(6) 1_655 1_655 ?
O4 K8 O8 73.3(5) 1_655 1_655 ?
O20 K8 O8 99.0(6) 2_665 1_655 ?
O13W K8 O8 69.5(5) 1_655 1_655 ?
O1W K8 O7W 125.0(7) 1_655 2_665 ?
O4 K8 O7W 83.9(5) 1_655 2_665 ?
O20 K8 O7W 65.0(5) 2_665 2_665 ?
O13W K8 O7W 124.0(6) 1_655 2_665 ?
O8 K8 O7W 151.8(6) 1_655 2_665 ?
O1W K8 O47 134.4(7) 1_655 . ?
O4 K8 O47 55.8(5) 1_655 . ?
O20 K8 O47 114.8(5) 2_665 . ?
O13W K8 O47 70.3(5) 1_655 . ?
O8 K8 O47 118.0(5) 1_655 . ?
O7W K8 O47 57.1(4) 2_665 . ?
O1W K8 W4 155.7(5) 1_655 . ?
O4 K8 W4 26.3(4) 1_655 . ?
O20 K8 W4 102.6(4) 2_665 . ?
O13W K8 W4 76.6(4) 1_655 . ?
O8 K8 W4 95.9(4) 1_655 . ?
O7W K8 W4 67.3(4) 2_665 . ?
O47 K8 W4 29.6(3) . . ?
O1W K8 Na1 99.7(5) 1_655 . ?
O4 K8 Na1 107.2(4) 1_655 . ?
O20 K8 Na1 38.6(3) 2_665 . ?
O13W K8 Na1 153.2(5) 1_655 . ?
O8 K8 Na1 137.1(4) 1_655 . ?
O7W K8 Na1 36.2(3) 2_665 . ?
O47 K8 Na1 93.2(3) . . ?
W4 K8 Na1 99.7(2) . . ?
O1W K8 W20 111.1(5) 1_655 2_665 ?
O4 K8 W20 76.7(4) 1_655 2_665 ?
O20 K8 W20 19.3(3) 2_665 2_665 ?
O13W K8 W20 149.7(5) 1_655 2_665 ?
O8 K8 W20 84.2(4) 1_655 2_665 ?
O7W K8 W20 74.3(4) 2_665 2_665 ?
O47 K8 W20 112.2(3) . 2_665 ?
W4 K8 W20 92.0(2) . 2_665 ?
Na1 K8 W20 55.69(10) . 2_665 ?
O1W K8 K6 55.9(5) 1_655 2_665 ?
O4 K8 K6 133.2(5) 1_655 2_665 ?
O20 K8 K6 45.9(3) 2_665 2_665 ?
O13W K8 K6 134.1(4) 1_655 2_665 ?
O8 K8 K6 90.4(4) 1_655 2_665 ?
O7W K8 K6 93.3(4) 2_665 2_665 ?
O47 K8 K6 149.9(4) . 2_665 ?
W4 K8 K6 148.4(2) . 2_665 ?
Na1 K8 K6 57.16(13) . 2_665 ?
W20 K8 K6 57.86(13) 2_665 2_665 ?
O1W K8 K4 118.1(6) 1_655 1_655 ?
O4 K8 K4 38.3(4) 1_655 1_655 ?
O20 K8 K4 83.5(4) 2_665 1_655 ?
O13W K8 K4 85.6(4) 1_655 1_655 ?
O8 K8 K4 39.3(4) 1_655 1_655 ?
O7W K8 K4 113.1(4) 2_665 1_655 ?
O47 K8 K4 93.2(3) . 1_655 ?
W4 K8 K4 64.40(15) . 1_655 ?
Na1 K8 K4 117.2(2) . 1_655 ?
W20 K8 K4 64.2(2) 2_665 1_655 ?
K6 K8 K4 104.8(2) 2_665 1_655 ?
O3 K9 O4W 63.8(7) . . ?
O3 K9 O17 147.7(9) . 1_465 ?
O4W K9 O17 148.1(9) . 1_465 ?
O3 K9 O58 137.5(9) . 1_465 ?
O4W K9 O58 99.1(8) . 1_465 ?
O17 K9 O58 55.4(6) 1_465 1_465 ?
O3 K9 O14W 73.5(7) . 1_565 ?
O4W K9 O14W 133.1(10) . 1_565 ?
O17 K9 O14W 77.5(8) 1_465 1_565 ?
O58 K9 O14W 126.1(9) 1_465 1_565 ?
O3 K9 K11 83.6(6) . 2_575 ?
O4W K9 K11 135.6(8) . 2_575 ?
O17 K9 K11 67.0(6) 1_465 2_575 ?
O58 K9 K11 84.7(6) 1_465 2_575 ?
O14W K9 K11 50.9(6) 1_565 2_575 ?
O3 K9 K1 116.7(7) . 1_565 ?
O4W K9 K1 142.7(8) . 1_565 ?
O17 K9 K1 46.2(5) 1_465 1_565 ?
O58 K9 K1 100.4(6) 1_465 1_565 ?
O14W K9 K1 48.2(6) 1_565 1_565 ?
K11 K9 K1 77.9(4) 2_575 1_565 ?
O3 K9 W18 130.4(7) . 1_465 ?
O4W K9 W18 77.0(6) . 1_465 ?
O17 K9 W18 73.7(5) 1_465 1_465 ?
O58 K9 W18 24.2(4) 1_465 1_465 ?
O14W K9 W18 149.6(8) 1_565 1_465 ?
K11 K9 W18 107.3(5) 2_575 1_465 ?
K1 K9 W18 112.9(5) 1_565 1_465 ?
O3 K9 W17 146.2(8) . 1_465 ?
O4W K9 W17 134.3(8) . 1_465 ?
O17 K9 W17 22.1(4) 1_465 1_465 ?
O58 K9 W17 35.5(4) 1_465 1_465 ?
O14W K9 W17 92.3(7) 1_565 1_465 ?
K11 K9 W17 64.2(4) 2_575 1_465 ?
K1 K9 W17 68.2(3) 1_565 1_465 ?
W18 K9 W17 57.4(3) 1_465 1_465 ?
O3 K9 Na2 49.8(5) . . ?
O4W K9 Na2 79.2(7) . . ?
O17 K9 Na2 115.9(7) 1_465 . ?
O58 K9 Na2 90.2(6) 1_465 . ?
O14W K9 Na2 88.1(7) 1_565 . ?
K11 K9 Na2 56.5(4) 2_575 . ?
K1 K9 Na2 132.0(5) 1_565 . ?
W18 K9 Na2 95.6(4) 1_465 . ?
W17 K9 Na2 100.5(5) 1_465 . ?
O3 K9 K7 45.5(5) . . ?
O4W K9 K7 31.2(5) . . ?
O17 K9 K7 152.8(7) 1_465 . ?
O58 K9 K7 99.3(6) 1_465 . ?
O14W K9 K7 118.1(7) 1_565 . ?
K11 K9 K7 104.4(5) 2_575 . ?
K1 K9 K7 160.4(5) 1_565 . ?
W18 K9 K7 85.4(4) 1_465 . ?
W17 K9 K7 130.7(5) 1_465 . ?
Na2 K9 K7 48.1(3) . . ?
O15 K10 O19W 155.7(8) . 1_455 ?
O15 K10 O13 88.6(6) . 1_455 ?
O19W K10 O13 88.3(8) 1_455 1_455 ?
O15 K10 O15W 76.2(8) . 2_566 ?
O19W K10 O15W 108.1(9) 1_455 2_566 ?
O13 K10 O15W 163.6(8) 1_455 2_566 ?
O15 K10 O27 87.6(6) . 2_566 ?
O19W K10 O27 72.1(7) 1_455 2_566 ?
O13 K10 O27 115.2(6) 1_455 2_566 ?
O15W K10 O27 71.0(7) 2_566 2_566 ?
O15 K10 O36 124.4(6) . 1_455 ?
O19W K10 O36 70.8(7) 1_455 1_455 ?
O13 K10 O36 52.2(5) 1_455 1_455 ?
O15W K10 O36 133.1(8) 2_566 1_455 ?
O27 K10 O36 140.9(6) 2_566 1_455 ?
O15 K10 O2W 71.1(6) . . ?
O19W K10 O2W 129.0(8) 1_455 . ?
O13 K10 O2W 67.4(6) 1_455 . ?
O15W K10 O2W 101.2(8) 2_566 . ?
O27 K10 O2W 158.6(7) 2_566 . ?
O36 K10 O2W 58.7(6) 1_455 . ?
O15 K10 K12 143.4(6) . 2_556 ?
O19W K10 K12 48.7(7) 1_455 2_556 ?
O13 K10 K12 127.4(6) 1_455 2_556 ?
O15W K10 K12 67.3(7) 2_566 2_556 ?
O27 K10 K12 82.9(5) 2_566 2_556 ?
O36 K10 K12 82.0(5) 1_455 2_556 ?
O2W K10 K12 113.1(6) . 2_556 ?
O15 K10 W13 109.1(6) . 1_455 ?
O19W K10 W13 74.1(6) 1_455 1_455 ?
O13 K10 W13 23.1(4) 1_455 1_455 ?
O15W K10 W13 162.8(7) 2_566 1_455 ?
O27 K10 W13 124.8(5) 2_566 1_455 ?
O36 K10 W13 30.4(3) 1_455 1_455 ?
O2W K10 W13 66.5(5) . 1_455 ?
K12 K10 W13 105.4(4) 2_556 1_455 ?
O15 K10 W6 77.3(5) . 2_566 ?
O19W K10 W6 78.6(6) 1_455 2_566 ?
O13 K10 W6 90.0(5) 1_455 2_566 ?
O15W K10 W6 92.6(6) 2_566 2_566 ?
O27 K10 W6 26.7(4) 2_566 2_566 ?
O36 K10 W6 130.6(5) 1_455 2_566 ?
O2W K10 W6 141.1(6) . 2_566 ?
K12 K10 W6 105.8(4) 2_556 2_566 ?
W13 K10 W6 104.5(3) 1_455 2_566 ?
O15 K10 W15 13.9(4) . . ?
O19W K10 W15 169.3(7) 1_455 . ?
O13 K10 W15 88.4(5) 1_455 . ?
O15W K10 W15 75.4(6) 2_566 . ?
O27 K10 W15 100.2(5) 2_566 . ?
O36 K10 W15 114.6(4) 1_455 . ?
O2W K10 W15 58.4(5) . . ?
K12 K10 W15 139.3(4) 2_556 . ?
W13 K10 W15 105.7(3) 1_455 . ?
W6 K10 W15 91.2(3) 2_566 . ?
O15 K10 K5 49.8(4) . 2_566 ?
O19W K10 K5 116.9(7) 1_455 2_566 ?
O13 K10 K5 128.6(5) 1_455 2_566 ?
O15W K10 K5 43.3(6) 2_566 2_566 ?
O27 K10 K5 47.4(4) 2_566 2_566 ?
O36 K10 K5 171.6(5) 1_455 2_566 ?
O2W K10 K5 113.2(6) . 2_566 ?
K12 K10 K5 100.7(4) 2_556 2_566 ?
W13 K10 K5 151.5(4) 1_455 2_566 ?
W6 K10 K5 56.5(2) 2_566 2_566 ?
W15 K10 K5 58.4(2) . 2_566 ?
O41 K11 O16W 136.5(7) 2_665 2_575 ?
O41 K11 O25 85.3(6) 2_665 . ?
O16W K11 O25 136.5(7) 2_575 . ?
O41 K11 O14W 113.5(7) 2_665 2_565 ?
O16W K11 O14W 78.2(7) 2_575 2_565 ?
O25 K11 O14W 97.4(7) . 2_565 ?
O41 K11 O23 131.9(7) 2_665 . ?
O16W K11 O23 83.5(6) 2_575 . ?
O25 K11 O23 53.9(5) . . ?
O14W K11 O23 97.6(6) 2_565 . ?
O41 K11 O24 125.6(6) 2_665 . ?
O16W K11 O24 95.8(6) 2_575 . ?
O25 K11 O24 51.8(5) . . ?
O14W K11 O24 53.9(6) 2_565 . ?
O23 K11 O24 49.5(4) . . ?
O41 K11 K9 75.9(5) 2_665 2_575 ?
O16W K11 K9 81.3(6) 2_575 2_575 ?
O25 K11 K9 130.0(6) . 2_575 ?
O14W K11 K9 52.3(6) 2_565 2_575 ?
O23 K11 K9 148.5(6) . 2_575 ?
O24 K11 K9 105.0(5) . 2_575 ?
O41 K11 W4 100.7(5) 2_665 . ?
O16W K11 W4 112.7(6) 2_575 . ?
O25 K11 W4 30.0(3) . . ?
O14W K11 W4 113.7(6) 2_565 . ?
O23 K11 W4 31.4(3) . . ?
O24 K11 W4 59.9(3) . . ?
K9 K11 W4 159.3(5) 2_575 . ?
O41 K11 W9 97.0(5) 2_665 . ?
O16W K11 W9 125.8(6) 2_575 . ?
O25 K11 W9 26.7(3) . . ?
O14W K11 W9 70.7(6) 2_565 . ?
O23 K11 W9 58.9(4) . . ?
O24 K11 W9 30.2(3) . . ?
K9 K11 W9 110.2(4) 2_575 . ?
W4 K11 W9 49.4(2) . . ?
O41 K11 Na2 100.0(5) 2_665 2_575 ?
O16W K11 Na2 37.3(5) 2_575 2_575 ?
O25 K11 Na2 156.9(6) . 2_575 ?
O14W K11 Na2 100.9(7) 2_565 2_575 ?
O23 K11 Na2 109.4(5) . 2_575 ?
O24 K11 Na2 133.1(5) . 2_575 ?
K9 K11 Na2 72.9(5) 2_575 2_575 ?
W4 K11 Na2 127.5(4) . 2_575 ?
W9 K11 Na2 163.0(4) . 2_575 ?
O41 K11 W20 24.6(4) 2_665 2_665 ?
O16W K11 W20 125.3(6) 2_575 2_665 ?
O25 K11 W20 86.8(5) . 2_665 ?
O14W K11 W20 137.8(6) 2_565 2_665 ?
O23 K11 W20 117.7(5) . 2_665 ?
O24 K11 W20 137.2(5) . 2_665 ?
K9 K11 W20 93.5(4) 2_575 2_665 ?
W4 K11 W20 90.3(3) . 2_665 ?
W9 K11 W20 107.2(3) . 2_665 ?
Na2 K11 W20 89.0(4) 2_575 2_665 ?
O41 K11 W17 22.9(4) 2_665 2_665 ?
O16W K11 W17 138.5(6) 2_575 2_665 ?
O25 K11 W17 84.2(4) . 2_665 ?
O14W K11 W17 91.0(6) 2_565 2_665 ?
O23 K11 W17 137.9(5) . 2_665 ?
O24 K11 W17 109.9(4) . 2_665 ?
K9 K11 W17 61.2(3) 2_575 2_665 ?
W4 K11 W17 108.3(3) . 2_665 ?
W9 K11 W17 86.1(3) . 2_665 ?
Na2 K11 W17 109.2(4) 2_575 2_665 ?
W20 K11 W17 47.49(14) 2_665 2_665 ?
O18W K12 O19 66.8(9) 1_645 . ?
O18W K12 O19W 58.2(9) 1_645 2_656 ?
O19 K12 O19W 123.9(8) . 2_656 ?
O18W K12 O2 71.3(8) 1_645 1_545 ?
O19 K12 O2 74.1(6) . 1_545 ?
O19W K12 O2 78.7(7) 2_656 1_545 ?
O18W K12 O39 118.7(9) 1_645 . ?
O19 K12 O39 53.8(5) . . ?
O19W K12 O39 175.9(8) 2_656 . ?
O2 K12 O39 103.1(6) 1_545 . ?
O18W K12 K10 98.0(9) 1_645 2_556 ?
O19 K12 K10 149.3(6) . 2_556 ?
O19W K12 K10 42.7(6) 2_656 2_556 ?
O2 K12 K10 75.8(5) 1_545 2_556 ?
O39 K12 K10 141.2(5) . 2_556 ?
O18W K12 W19 84.8(8) 1_645 . ?
O19 K12 W19 23.7(4) . . ?
O19W K12 W19 142.8(7) 2_656 . ?
O2 K12 W19 94.1(5) 1_545 . ?
O39 K12 W19 33.9(3) . . ?
K10 K12 W19 167.8(5) 2_556 . ?
O18W K12 K7 18.9(7) 1_645 1_645 ?
O19 K12 K7 77.6(5) . 1_645 ?
O19W K12 K7 53.6(5) 2_656 1_645 ?
O2 K12 K7 88.9(5) 1_545 1_645 ?
O39 K12 K7 122.5(5) . 1_645 ?
K10 K12 K7 96.3(4) 2_556 1_645 ?
W19 K12 K7 90.2(3) . 1_645 ?
O7W Na1 O7W 180.000(1) 2_665 . ?
O7W Na1 O20 93.6(6) 2_665 . ?
O7W Na1 O20 86.4(6) . . ?
O7W Na1 O20 86.4(6) 2_665 2_665 ?
O7W Na1 O20 93.6(6) . 2_665 ?
O20 Na1 O20 180.000(1) . 2_665 ?
O7W Na1 O21 95.9(6) 2_665 . ?
O7W Na1 O21 84.1(6) . . ?
O20 Na1 O21 93.0(6) . . ?
O20 Na1 O21 87.0(6) 2_665 . ?
O7W Na1 O21 84.1(6) 2_665 2_665 ?
O7W Na1 O21 95.9(6) . 2_665 ?
O20 Na1 O21 87.0(6) . 2_665 ?
O20 Na1 O21 93.0(6) 2_665 2_665 ?
O21 Na1 O21 180.000(1) . 2_665 ?
O7W Na1 W20 87.5(5) 2_665 . ?
O7W Na1 W20 92.5(5) . . ?
O20 Na1 W20 21.8(4) . . ?
O20 Na1 W20 158.2(4) 2_665 . ?
O21 Na1 W20 72.8(4) . . ?
O21 Na1 W20 107.2(4) 2_665 . ?
O7W Na1 W20 92.5(5) 2_665 2_665 ?
O7W Na1 W20 87.5(5) . 2_665 ?
O20 Na1 W20 158.2(4) . 2_665 ?
O20 Na1 W20 21.8(4) 2_665 2_665 ?
O21 Na1 W20 107.2(4) . 2_665 ?
O21 Na1 W20 72.8(4) 2_665 2_665 ?
W20 Na1 W20 180.0 . 2_665 ?
O7W Na1 K8 54.8(5) 2_665 . ?
O7W Na1 K8 125.2(5) . . ?
O20 Na1 K8 133.7(4) . . ?
O20 Na1 K8 46.3(4) 2_665 . ?
O21 Na1 K8 62.4(4) . . ?
O21 Na1 K8 117.6(4) 2_665 . ?
W20 Na1 K8 114.35(15) . . ?
W20 Na1 K8 65.65(15) 2_665 . ?
O7W Na1 K8 125.2(5) 2_665 2_665 ?
O7W Na1 K8 54.8(5) . 2_665 ?
O20 Na1 K8 46.3(4) . 2_665 ?
O20 Na1 K8 133.7(4) 2_665 2_665 ?
O21 Na1 K8 117.6(4) . 2_665 ?
O21 Na1 K8 62.4(4) 2_665 2_665 ?
W20 Na1 K8 65.65(15) . 2_665 ?
W20 Na1 K8 114.35(15) 2_665 2_665 ?
K8 Na1 K8 180.0 . 2_665 ?
O7W Na1 K6 57.6(5) 2_665 . ?
O7W Na1 K6 122.4(5) . . ?
O20 Na1 K6 52.4(4) . . ?
O20 Na1 K6 127.6(4) 2_665 . ?
O21 Na1 K6 129.3(4) . . ?
O21 Na1 K6 50.7(4) 2_665 . ?
W20 Na1 K6 64.44(10) . . ?
W20 Na1 K6 115.56(10) 2_665 . ?
K8 Na1 K6 112.3(2) . . ?
K8 Na1 K6 67.7(2) 2_665 . ?
O7W Na1 K6 122.4(5) 2_665 2_665 ?
O7W Na1 K6 57.6(5) . 2_665 ?
O20 Na1 K6 127.6(4) . 2_665 ?
O20 Na1 K6 52.4(4) 2_665 2_665 ?
O21 Na1 K6 50.7(4) . 2_665 ?
O21 Na1 K6 129.3(4) 2_665 2_665 ?
W20 Na1 K6 115.56(10) . 2_665 ?
W20 Na1 K6 64.44(10) 2_665 2_665 ?
K8 Na1 K6 67.7(2) . 2_665 ?
K8 Na1 K6 112.3(2) 2_665 2_665 ?
K6 Na1 K6 180.0 . 2_665 ?
O3W Na2 O16W 108.2(10) 2_475 . ?
O3W Na2 O9W 75.6(8) 2_475 . ?
O16W Na2 O9W 82.6(8) . . ?
O3W Na2 O10W 146.2(10) 2_475 . ?
O16W Na2 O10W 94.2(9) . . ?
O9W Na2 O10W 82.8(8) . . ?
O3W Na2 K4 118.9(8) 2_475 . ?
O16W Na2 K4 56.9(6) . . ?
O9W Na2 K4 45.7(5) . . ?
O10W Na2 K4 54.0(5) . . ?
O3W Na2 K7 134.0(8) 2_475 . ?
O16W Na2 K7 112.9(8) . . ?
O9W Na2 K7 128.7(8) . . ?
O10W Na2 K7 48.9(5) . . ?
K4 Na2 K7 100.8(5) . . ?
O3W Na2 K11 77.7(7) 2_475 2_575 ?
O16W Na2 K11 43.5(6) . 2_575 ?
O9W Na2 K11 104.3(7) . 2_575 ?
O10W Na2 K11 133.5(7) . 2_575 ?
K4 Na2 K11 98.5(4) . 2_575 ?
K7 Na2 K11 120.6(5) . 2_575 ?
O3W Na2 K9 109.2(8) 2_475 . ?
O16W Na2 K9 67.4(7) . . ?
O9W Na2 K9 149.7(8) . . ?
O10W Na2 K9 102.6(7) . . ?
K4 Na2 K9 114.1(5) . . ?
K7 Na2 K9 70.2(4) . . ?
K11 Na2 K9 50.6(4) 2_575 . ?
W2 O2 K12 133.2(8) . 1_565 ?
W3 O3 K9 139.4(10) . . ?
W4 O4 K8 109.6(8) 1_455 1_455 ?
W4 O4 K4 144.5(9) 1_455 . ?
K8 O4 K4 104.8(6) 1_455 . ?
W5 O5 K3 125.7(8) . 2_666 ?
W5 O5 K7 123.5(8) . 1_655 ?
K3 O5 K7 96.1(5) 2_666 1_655 ?
W6 O6 K2 169.6(8) . 2_566 ?
W7 O7 K3 161.8(10) . 2_566 ?
W8 O8 K4 109.8(8) . . ?
W8 O8 K8 145.6(9) . 1_455 ?
K4 O8 K8 98.2(6) . 1_455 ?
W9 O9 K1 143.1(8) . 2_565 ?
W9 O9 K6 111.5(7) . . ?
K1 O9 K6 103.6(5) 2_565 . ?
W13 O10 W10 141.7(9) . . ?
W11 O11 K5 149.2(7) . 2_566 ?
W16 O12 W12 141.9(9) . . ?
W16 O12 K6 99.0(6) . . ?
W12 O12 K6 112.7(6) . . ?
W13 O13 K2 145.2(9) . 1_655 ?
W13 O13 K10 117.0(9) . 1_655 ?
K2 O13 K10 96.3(6) 1_655 1_655 ?
W14 O14 K7 138.3(9) . 2_566 ?
W14 O14 K3 100.1(7) . . ?
K7 O14 K3 101.9(6) 2_566 . ?
W14 O14 K5 108.2(7) . 2_566 ?
K7 O14 K5 83.4(5) 2_566 2_566 ?
K3 O14 K5 129.9(6) . 2_566 ?
W15 O15 K10 145.4(9) . . ?
W15 O15 K5 107.0(7) . 2_566 ?
K10 O15 K5 91.9(6) . 2_566 ?
W15 O15 K2 95.8(7) . . ?
K10 O15 K2 91.8(6) . . ?
K5 O15 K2 132.8(6) 2_566 . ?
W16 O16 K6 155.8(9) . 2_565 ?
W16 O16 K1 102.2(8) . . ?
K6 O16 K1 99.0(5) 2_565 . ?
W17 O17 K1 153.0(10) . 1_655 ?
W17 O17 K9 119.1(9) . 1_645 ?
K1 O17 K9 87.1(6) 1_655 1_645 ?
W19 O19 K12 118.1(8) . . ?
W20 O20 Na1 127.1(8) . . ?
W20 O20 K8 128.6(8) . 2_665 ?
Na1 O20 K8 95.1(6) . 2_665 ?
W20 O20 K6 111.5(7) . . ?
Na1 O20 K6 89.9(5) . . ?
K8 O20 K6 94.2(5) 2_665 . ?
W17 O21 Na1 126.9(8) . . ?
W17 O21 K6 139.0(8) . 2_665 ?
Na1 O21 K6 90.8(5) . 2_665 ?
W20 O22 K4 164.7(10) . 2_565 ?
W1 O23 W4 113.4(8) . . ?
W1 O23 K11 109.8(7) . . ?
W4 O23 K11 92.5(6) . . ?
W1 O24 W9 113.5(8) . . ?
W1 O24 K11 102.7(6) . . ?
W9 O24 K11 91.1(6) . . ?
W9 O25 W4 113.2(7) . . ?
W9 O25 K11 112.2(7) . . ?
W4 O25 K11 105.0(7) . . ?
W2 O26 W5 117.3(8) . . ?
W2 O27 W6 117.9(8) . . ?
W2 O27 K10 126.0(8) . 2_566 ?
W6 O27 K10 109.8(8) . 2_566 ?
W2 O27 K5 108.1(7) . . ?
W6 O27 K5 99.8(7) . . ?
K10 O27 K5 86.2(5) 2_566 . ?
W6 O28 W5 114.3(8) . . ?
W6 O28 K3 93.8(6) . . ?
W5 O28 K3 101.9(6) . . ?
W7 O29 W3 116.0(8) . . ?
W7 O29 K7 126.7(8) . . ?
W3 O29 K7 112.3(7) . . ?
W7 O29 K5 102.4(7) . . ?
W3 O29 K5 107.9(7) . . ?
K7 O29 K5 82.6(4) . . ?
W3 O30 W8 115.3(8) . . ?
W3 O30 K4 147.7(8) . . ?
W8 O30 K4 95.4(6) . . ?
W7 O31 W8 114.2(8) . . ?
W7 O31 K2 101.8(7) . . ?
W8 O31 K2 99.5(6) . . ?
W11 O32 W10 77.7(6) . . ?
W11 O32 W14 135.9(8) . . ?
W10 O32 W14 138.8(7) . . ?
W11 O32 K3 102.3(5) . . ?
W10 O32 K3 108.1(6) . . ?
W14 O32 K3 89.3(5) . . ?
W10 O33 W12 83.4(6) . . ?
W11 O34 W12 77.9(6) . . ?
W11 O34 W15 136.9(8) . . ?
W12 O34 W15 139.3(7) . . ?
W11 O34 K2 102.0(6) . . ?
W12 O34 K2 101.7(6) . . ?
W15 O34 K2 91.6(5) . . ?
W14 O35 W13 110.4(8) . . ?
W14 O35 K3 89.9(6) . . ?
W13 O35 K3 134.7(8) . . ?
W18 O36 W13 110.1(8) . . ?
W18 O36 K10 153.7(8) . 1_655 ?
W13 O36 K10 93.8(6) . 1_655 ?
W14 O37 W18 107.2(7) . . ?
W15 O38 W16 115.1(8) . . ?
W15 O38 K2 93.0(6) . . ?
W16 O38 K2 131.5(8) . . ?
W15 O39 W19 111.9(8) . . ?
W15 O39 K12 157.2(7) . . ?
W19 O39 K12 85.4(5) . . ?
W16 O40 W19 116.7(8) . . ?
W16 O40 K1 104.0(7) . . ?
W19 O40 K1 138.8(8) . . ?
W17 O41 W20 116.5(8) . . ?
W17 O41 K11 123.6(8) . 2_665 ?
W20 O41 K11 119.9(7) . 2_665 ?
W20 O42 W17 99.9(6) . . ?
W2 O43 W1 151.1(9) . . ?
W1 O44 W3 151.9(10) . . ?
W2 O45 W3 151.3(9) . . ?
W2 O45 K5 101.9(6) . . ?
W3 O45 K5 104.0(6) . . ?
W4 O46 W5 145.0(10) . . ?
W4 O47 W10 148.3(8) . . ?
W4 O47 K8 91.4(6) . . ?
W10 O47 K8 116.5(6) . . ?
W5 O48 W10 146.3(9) . . ?
W5 O48 K3 107.7(6) . . ?
W10 O48 K3 98.6(6) . . ?
W6 O49 W7 148.7(9) . . ?
W6 O49 K5 103.9(6) . . ?
W7 O49 K5 107.1(7) . . ?
W6 O50 W11 144.9(9) . . ?
W6 O50 K3 109.4(6) . . ?
W11 O50 K3 103.2(6) . . ?
W8 O52 W9 147.9(9) . . ?
W8 O53 W12 145.6(10) . . ?
W8 O53 K2 105.3(7) . . ?
W12 O53 K2 104.1(7) . . ?
W9 O54 W12 152.9(9) . . ?
W9 O54 K6 95.5(6) . . ?
W12 O54 K6 108.6(6) . . ?
W7 O51 W11 147.6(9) . . ?
W7 O51 K2 103.2(7) . . ?
W11 O51 K2 105.5(6) . . ?
W15 O55 W14 162.5(9) . . ?
W15 O55 K5 98.8(6) . 2_566 ?
W14 O55 K5 98.5(6) . 2_566 ?
W19 O56 W18 141.2(9) . . ?
W13 O57 W17 153.8(9) . . ?
W18 O58 W17 136.8(9) . . ?
W18 O58 K9 112.9(9) . 1_645 ?
W17 O58 K9 97.7(7) . 1_645 ?
W16 O59 W20 154.9(10) . . ?
W16 O59 K6 96.6(6) . . ?
W20 O59 K6 103.4(7) . . ?
W19 O60 W20 137.3(8) . . ?
W4 O61 W1 97.7(7) . . ?
W4 O61 W9 95.2(6) . . ?
W1 O61 W9 95.8(6) . . ?
W5 O62 W2 97.1(6) . . ?
W5 O62 W6 94.4(6) . . ?
W2 O62 W6 95.2(6) . . ?
W8 O63 W3 98.1(7) . . ?
W8 O63 W7 95.6(6) . . ?
W3 O63 W7 96.3(6) . . ?
W11 O64 W12 78.3(5) . . ?
W11 O64 W10 77.2(5) . . ?
W12 O64 W10 77.8(5) . . ?
W15 O65 W19 98.3(7) . . ?
W15 O65 W16 95.3(6) . . ?
W19 O65 W16 94.5(6) . . ?
W18 O66 W14 100.4(7) . . ?
W18 O66 W13 95.4(6) . . ?
W14 O66 W13 95.9(6) . . ?
K8 O1W K2 103.9(7) 1_455 . ?
K10 O2W K1 171.2(9) . . ?
Na2 O3W K4 120.9(8) 2_475 . ?
K5 O4W K9 133.2(10) . . ?
K5 O4W K7 88.9(8) . . ?
K9 O4W K7 118.3(9) . . ?
K6 O6W K6 105.1(7) . 2_565 ?
Na1 O7W K8 89.0(6) . 2_665 ?
Na1 O7W K6 87.2(5) . 2_665 ?
K8 O7W K6 174.8(7) 2_665 2_665 ?
Na2 O9W K4 92.6(8) . . ?
Na2 O10W K7 89.1(7) . . ?
Na2 O10W K4 83.4(6) . . ?
K7 O10W K4 158.7(7) . . ?
K3 O11W K3 94.3(6) . 2_666 ?
K8 O13W K2 100.7(6) 1_455 . ?
K11 O14W K1 108.7(9) 2_565 . ?
K11 O14W K9 76.8(7) 2_565 1_545 ?
K1 O14W K9 82.3(7) . 1_545 ?
K5 O15W K10 93.0(9) . 2_566 ?
Na2 O16W K11 99.2(8) . 2_575 ?
Na2 O16W K4 83.3(7) . . ?
K11 O16W K4 160.8(9) 2_575 . ?
K12 O18W K7 147.2(12) 1_465 . ?
K10 O19W K12 88.5(8) 1_655 2_656 ?

loop_
_geom_bond_atom_site_label_1
_geom_bond_atom_site_label_2
_geom_bond_distance
_geom_bond_site_symmetry_2
_geom_bond_publ_flag
W1 O1 1.74(2) . ?
W1 O44 1.91(2) . ?
W1 O43 1.929(14) . ?
W1 O24 1.939(15) . ?
W1 O23 1.94(2) . ?
W1 O61 2.20(2) . ?
W2 O2 1.74(2) . ?
W2 O45 1.91(2) . ?
W2 O43 1.925(14) . ?
W2 O27 1.94(2) . ?
W2 O26 1.95(2) . ?
W2 O62 2.25(2) . ?
W2 K5 4.067(7) . ?
W3 O3 1.71(2) . ?
W3 O44 1.93(2) . ?
W3 O45 1.94(2) . ?
W3 O30 1.95(2) . ?
W3 O29 1.99(2) . ?
W3 O63 2.21(2) . ?
W3 K7 4.106(9) . ?
W4 O4 1.73(2) 1_655 ?
W4 O47 1.82(2) . ?
W4 O46 1.91(2) . ?
W4 O25 1.99(2) . ?
W4 O23 2.01(2) . ?
W4 O61 2.19(2) . ?
W4 K8 3.687(7) . ?
W4 K11 3.849(13) . ?
W5 O5 1.73(2) . ?
W5 O48 1.87(2) . ?
W5 O46 1.92(2) . ?
W5 O28 1.952(15) . ?
W5 O26 1.97(2) . ?
W5 O62 2.22(2) . ?
W6 O6 1.75(2) . ?
W6 O50 1.86(2) . ?
W6 O49 1.92(2) . ?
W6 O27 1.94(2) . ?
W6 O28 1.96(2) . ?
W6 O62 2.25(2) . ?
W6 K5 3.867(7) . ?
W6 K3 3.976(6) . ?
W6 K10 4.071(12) 2_566 ?
W7 O7 1.77(2) . ?
W7 O51 1.84(2) . ?
W7 O31 1.88(2) . ?
W7 O29 1.92(2) . ?
W7 O49 1.94(2) . ?
W7 O63 2.24(2) . ?
W7 K2 3.803(6) . ?
W7 K5 3.955(7) . ?
W8 O8 1.76(2) . ?
W8 O53 1.82(2) . ?
W8 O52 1.875(14) . ?
W8 O30 1.99(2) . ?
W8 O31 2.03(2) . ?
W8 O63 2.20(2) . ?
W8 K4 3.786(7) . ?
W8 K2 3.843(6) . ?
W9 O9 1.714(15) . ?
W9 O54 1.82(2) . ?
W9 O25 1.93(2) . ?
W9 O52 1.955(14) . ?
W9 O24 2.00(2) . ?
W9 O61 2.25(2) . ?
W9 K6 3.954(7) . ?
W9 K11 3.977(13) . ?
W10 O33 1.94(2) . ?
W10 O32 2.05(2) . ?
W10 O47 2.06(2) . ?
W10 O48 2.06(2) . ?
W10 O10 2.07(2) . ?
W10 O64 2.086(14) . ?
W10 W11 2.5656(13) . ?
W10 W12 2.5927(14) . ?
W10 K3 4.084(6) . ?
W11 O50 2.009(15) . ?
W11 O64 2.028(15) . ?
W11 O51 2.03(2) . ?
W11 O34 2.039(15) . ?
W11 O32 2.04(2) . ?
W11 O11 2.21(2) . ?
W11 W12 2.5691(13) . ?
W11 K3 3.932(6) . ?
W11 K2 3.985(6) . ?
W12 O33 1.96(2) . ?
W12 O54 2.01(2) . ?
W12 O64 2.041(14) . ?
W12 O34 2.05(2) . ?
W12 O12 2.06(2) . ?
W12 O53 2.07(2) . ?
W12 K2 3.983(6) . ?
W13 O13 1.72(2) . ?
W13 O10 1.81(2) . ?
W13 O57 1.905(15) . ?
W13 O36 1.99(2) . ?
W13 O35 2.01(2) . ?
W13 O66 2.22(2) . ?
W13 W18 3.2206(14) . ?
W13 W14 3.2374(14) . ?
W13 K10 3.909(13) 1_655 ?
W14 O14 1.72(2) . ?
W14 O37 1.80(2) . ?
W14 O55 1.92(2) . ?
W14 O35 1.94(2) . ?
W14 O66 2.14(2) . ?
W14 O32 2.16(2) . ?
W14 K3 3.637(6) . ?
W14 K5 4.003(7) 2_566 ?
W15 O15 1.73(2) . ?
W15 O39 1.84(2) . ?
W15 O55 1.89(2) . ?
W15 O38 1.93(2) . ?
W15 O34 2.10(2) . ?
W15 O65 2.19(2) . ?
W15 K2 3.734(6) . ?
W15 K5 3.994(7) 2_566 ?
W15 K10 4.089(12) . ?
W16 O16 1.73(2) . ?
W16 O12 1.81(2) . ?
W16 O59 1.91(2) . ?
W16 O40 1.93(2) . ?
W16 O38 1.98(2) . ?
W16 O65 2.27(2) . ?
W16 K1 3.767(6) . ?
W16 K6 3.905(7) . ?
W17 O17 1.72(2) . ?
W17 O21 1.73(2) . ?
W17 O41 1.91(2) . ?
W17 O57 1.942(15) . ?
W17 O42 2.15(2) . ?
W17 O58 2.34(2) . ?
W17 K9 3.99(2) 1_645 ?
W17 K11 4.097(12) 2_665 ?
W18 O58 1.76(2) . ?
W18 O18 1.77(2) . ?
W18 O36 1.94(2) . ?
W18 O56 1.95(2) . ?
W18 O66 2.13(2) . ?
W18 O37 2.260(14) . ?
W18 K9 3.97(2) 1_645 ?
W19 O19 1.77(2) . ?
W19 O60 1.79(2) . ?
W19 O56 1.90(2) . ?
W19 O40 1.93(2) . ?
W19 O39 2.167(14) . ?
W19 O65 2.21(2) . ?
W19 K12 3.88(2) . ?
W20 O20 1.73(2) . ?
W20 O22 1.77(2) . ?
W20 O59 1.92(2) . ?
W20 O41 1.95(2) . ?
W20 O42 2.14(2) . ?
W20 O60 2.33(2) . ?
W20 Na1 3.7187(10) . ?
W20 K11 4.056(13) 2_665 ?
W20 K6 4.085(7) . ?
W20 K8 4.101(8) 2_665 ?
K1 O9 2.76(2) 2_565 ?
K1 O40 2.80(2) . ?
K1 O8W 2.82(2) . ?
K1 O17 2.84(2) 1_455 ?
K1 O5W 2.85(2) . ?
K1 O14W 2.95(3) . ?
K1 O16 3.00(2) . ?
K1 O2W 3.43(3) . ?
K1 K9 3.92(2) 1_545 ?
K1 K6 4.520(9) 2_565 ?
K1 K11 4.796(14) 2_565 ?
K2 O13 2.69(2) 1_455 ?
K2 O13W 2.93(2) . ?
K2 O51 2.93(2) . ?
K2 O1W 2.93(2) . ?
K2 O53 2.94(2) . ?
K2 O31 2.94(2) . ?
K2 O34 3.03(2) . ?
K2 O6 3.05(2) 2_566 ?
K2 O38 3.10(2) . ?
K2 O15 3.14(2) . ?
K3 O11W 2.69(2) . ?
K3 O7 2.73(2) 2_566 ?
K3 O11W 2.79(2) 2_666 ?
K3 O5 2.89(2) 2_666 ?
K3 O14 2.92(2) . ?
K3 O50 2.95(2) . ?
K3 O32 2.95(2) . ?
K3 O35 3.08(2) . ?
K3 O48 3.23(2) . ?
K3 O28 3.33(2) . ?
K4 O9W 2.72(2) . ?
K4 O22 2.79(2) 2_565 ?
K4 O4 2.81(2) . ?
K4 O8 2.81(2) . ?
K4 O17W 2.85(2) . ?
K4 O3W 3.00(2) . ?
K4 O30 3.04(2) . ?
K4 O10W 3.09(2) . ?
K4 O16W 3.20(2) . ?
K4 Na2 3.80(2) . ?
K4 K11 4.332(14) 1_455 ?
K5 O4W 2.76(3) . ?
K5 O15W 2.82(3) . ?
K5 O49 2.93(2) . ?
K5 O11 2.99(2) 2_566 ?
K5 O27 3.03(2) . ?
K5 O29 3.07(2) . ?
K5 O14 3.12(2) 2_566 ?
K5 O15 3.13(2) 2_566 ?
K5 O45 3.22(2) . ?
K5 O55 3.24(2) 2_566 ?
K5 K7 3.953(11) . ?
K6 O6W 2.93(2) . ?
K6 O16 2.94(2) 2_565 ?
K6 O6W 2.96(2) 2_565 ?
K6 O9 2.99(2) . ?
K6 O21 3.05(2) 2_665 ?
K6 O20 3.12(2) . ?
K6 O12 3.19(2) . ?
K6 O59 3.19(2) . ?
K6 O7W 3.33(2) 2_665 ?
K6 O54 3.34(2) . ?
K6 Na1 3.936(7) . ?
K7 O14 2.81(2) 2_566 ?
K7 O18W 2.85(3) . ?
K7 O4W 2.88(3) . ?
K7 O29 2.92(2) . ?
K7 O10W 2.92(2) . ?
K7 O5 3.10(2) 1_455 ?
K7 Na2 3.87(2) . ?
K7 K3 4.453(12) 2_566 ?
K7 K12 4.76(2) 1_465 ?
K7 K9 4.90(2) . ?
K8 O1W 2.69(3) 1_655 ?
K8 O4 2.72(2) 1_655 ?
K8 O20 2.79(2) 2_665 ?
K8 O13W 2.83(2) 1_655 ?
K8 O8 2.99(2) 1_655 ?
K8 O7W 3.14(2) 2_665 ?
K8 O47 3.16(2) . ?
K8 Na1 3.845(7) . ?
K8 W20 4.101(8) 2_665 ?
K8 K6 4.333(10) 2_665 ?
K8 K4 4.387(11) 1_655 ?
K9 O3 2.78(3) . ?
K9 O4W 2.82(3) . ?
K9 O17 2.86(3) 1_465 ?
K9 O58 2.93(3) 1_465 ?
K9 O14W 3.01(3) 1_565 ?
K9 K11 3.70(2) 2_575 ?
K9 K1 3.92(2) 1_565 ?
K9 W18 3.97(2) 1_465 ?
K9 W17 3.99(2) 1_465 ?
K9 Na2 4.58(3) . ?
K10 O15 2.55(2) . ?
K10 O19W 2.56(3) 1_455 ?
K10 O13 2.81(2) 1_455 ?
K10 O15W 2.83(3) 2_566 ?
K10 O27 2.98(2) 2_566 ?
K10 O36 3.24(2) 1_455 ?
K10 O2W 3.34(3) . ?
K10 K12 3.77(2) 2_556 ?
K10 W13 3.909(13) 1_455 ?
K10 W6 4.071(12) 2_566 ?
K10 K5 4.101(14) 2_566 ?
K11 O41 2.72(2) 2_665 ?
K11 O16W 2.78(3) 2_575 ?
K11 O25 2.82(2) . ?
K11 O14W 2.95(3) 2_565 ?
K11 O23 3.20(2) . ?
K11 O24 3.40(2) . ?
K11 K9 3.70(2) 2_575 ?
K11 Na2 3.99(2) 2_575 ?
K11 W20 4.056(13) 2_665 ?
K11 W17 4.097(12) 2_665 ?
K12 O18W 2.11(3) 1_645 ?
K12 O19 2.72(2) . ?
K12 O19W 2.83(3) 2_656 ?
K12 O2 2.86(2) 1_545 ?
K12 O39 3.39(2) . ?
K12 K10 3.77(2) 2_556 ?
K12 K7 4.76(2) 1_645 ?
Na1 O7W 2.27(2) 2_665 ?
Na1 O7W 2.27(2) . ?
Na1 O20 2.41(2) . ?
Na1 O20 2.41(2) 2_665 ?
Na1 O21 2.45(2) . ?
Na1 O21 2.45(2) 2_665 ?
Na1 W20 3.7187(10) 2_665 ?
Na1 K8 3.845(7) 2_665 ?
Na1 K6 3.936(7) 2_665 ?
Na2 O3W 2.40(3) 2_475 ?
Na2 O16W 2.45(3) . ?
Na2 O9W 2.53(3) . ?
Na2 O10W 2.59(3) . ?
Na2 K11 3.99(2) 2_575 ?
O2 K12 2.86(2) 1_565 ?
O4 W4 1.73(2) 1_455 ?
O4 K8 2.72(2) 1_455 ?
O5 K3 2.89(2) 2_666 ?
O5 K7 3.10(2) 1_655 ?
O6 K2 3.05(2) 2_566 ?
O7 K3 2.73(2) 2_566 ?
O8 K8 2.99(2) 1_455 ?
O9 K1 2.76(2) 2_565 ?
O11 K5 2.99(2) 2_566 ?
O13 K2 2.69(2) 1_655 ?
O13 K10 2.81(2) 1_655 ?
O14 K7 2.81(2) 2_566 ?
O14 K5 3.12(2) 2_566 ?
O15 K5 3.13(2) 2_566 ?
O16 K6 2.94(2) 2_565 ?
O17 K1 2.84(2) 1_655 ?
O17 K9 2.86(3) 1_645 ?
O20 K8 2.79(2) 2_665 ?
O21 K6 3.05(2) 2_665 ?
O22 K4 2.79(2) 2_565 ?
O27 K10 2.98(2) 2_566 ?
O36 K10 3.24(2) 1_655 ?
O41 K11 2.72(2) 2_665 ?
O55 K5 3.24(2) 2_566 ?
O58 K9 2.93(3) 1_645 ?
O1W K8 2.69(3) 1_455 ?
O3W Na2 2.40(3) 2_475 ?
O6W K6 2.96(2) 2_565 ?
O7W K8 3.14(2) 2_665 ?
O7W K6 3.33(2) 2_665 ?
O11W K3 2.79(2) 2_666 ?
O13W K8 2.83(2) 1_455 ?
O14W K11 2.95(3) 2_565 ?
O14W K9 3.01(3) 1_545 ?
O15W K10 2.83(3) 2_566 ?
O16W K11 2.78(3) 2_575 ?
O18W K12 2.11(3) 1_465 ?
O19W K10 2.56(3) 1_655 ?
O19W K12 2.83(3) 2_656 ?
